data_7700810
loop_
_publ_author_name
'Vit\'orica-Yrez\'abal, I\~nigo J'
'Sava, Daniel Florin'
'Reta, Daniel'
'Timco, Grigore A.'
'Winpenny, Richard E. P.'

_publ_section_title
;
 Reversible uptake of sulfur-containing gases by single crystals of a
 Cr<sub>8</sub> metallacrown.
;
_journal_issue 35
_journal_name_full 'Dalton transactions (Cambridge, England : 2003)'
_journal_page_first 13184
_journal_page_last 13189
_journal_paper_doi 10.1039/c9dt02378j
_journal_volume 48
_journal_year 2019
_chemical_formula_moiety 'C80 H144 Cr8 F8 O32, 0.88(O2 S)'
_chemical_formula_sum 'C80 H144 Cr8 F8 O33.76 S0.88'
_chemical_formula_weight 2242.42
_space_group_crystal_system monoclinic
_space_group_IT_number 15
_space_group_name_Hall '-I 2ya'
_space_group_name_H-M_alt 'I 1 2/a 1'
_symmetry_space_group_name_Hall '-I 2ya'
_symmetry_space_group_name_H-M 'I 1 2/a 1'
_atom_sites_solution_hydrogens geom
_atom_sites_solution_primary dual
_audit_creation_date 2019-02-14
_audit_creation_method
;
Olex2 1.2
(compiled 2018.05.29 svn.r3508 for OlexSys, GUI svn.r5506)
;
_audit_update_record
;
2019-06-04 deposited with the CCDC.    2019-08-06 downloaded from the CCDC.
;
_cell_angle_alpha 90
_cell_angle_beta 111.459(4)
_cell_angle_gamma 90
_cell_formula_units_Z 8
_cell_length_a 34.8857(11)
_cell_length_b 16.5618(4)
_cell_length_c 44.4679(17)
_cell_measurement_reflns_used 11712
_cell_measurement_temperature 200
_cell_measurement_theta_max 27.0340
_cell_measurement_theta_min 3.5780
_cell_volume 23911.2(15)
_computing_molecular_graphics 'Olex2 (Dolomanov et al., 2009)'
_computing_publication_material 'Olex2 (Dolomanov et al., 2009)'
_computing_structure_refinement 'ShelXL (Sheldrick, 2015)'
_computing_structure_solution 'XT (Sheldrick, 2015)'
_diffrn_ambient_temperature 200
_diffrn_measured_fraction_theta_full 0.997
_diffrn_measured_fraction_theta_max 0.998
_diffrn_measurement_device_type 'Bruker P4'
_diffrn_measurement_method '\w scans'
_diffrn_radiation_monochromator graphite
_diffrn_radiation_type MoK\a
_diffrn_radiation_wavelength 0.71073
_diffrn_reflns_av_R_equivalents 0.0560
_diffrn_reflns_av_unetI/netI 0.0931
_diffrn_reflns_Laue_measured_fraction_full 0.997
_diffrn_reflns_Laue_measured_fraction_max 0.998
_diffrn_reflns_limit_h_max 43
_diffrn_reflns_limit_h_min -43
_diffrn_reflns_limit_k_max 20
_diffrn_reflns_limit_k_min -20
_diffrn_reflns_limit_l_max 40
_diffrn_reflns_limit_l_min -55
_diffrn_reflns_number 60498
_diffrn_reflns_point_group_measured_fraction_full 0.997
_diffrn_reflns_point_group_measured_fraction_max 0.998
_diffrn_reflns_theta_full 25.242
_diffrn_reflns_theta_max 26.372
_diffrn_reflns_theta_min 3.273
_exptl_absorpt_coefficient_mu 0.791
_exptl_absorpt_correction_T_max 1.00000
_exptl_absorpt_correction_T_min 0.75536
_exptl_absorpt_correction_type multi-scan
_exptl_absorpt_process_details
;
CrysAlisPro 1.171.39.27b (Rigaku Oxford Diffraction, 2015)
Empirical absorption correction using spherical harmonics,
 implemented in SCALE3 ABSPACK scaling algorithm.
;
_exptl_crystal_colour 'clear light colourless'
_exptl_crystal_colour_lustre clear
_exptl_crystal_colour_modifier light
_exptl_crystal_colour_primary colourless
_exptl_crystal_density_diffrn 1.246
_exptl_crystal_density_meas 1.246
_exptl_crystal_description needle
_exptl_crystal_F_000 9378
_exptl_crystal_size_max 0.5
_exptl_crystal_size_mid 0.1
_exptl_crystal_size_min 0.1
_refine_diff_density_max 0.778
_refine_diff_density_min -0.547
_refine_diff_density_rms 0.082
_refine_ls_extinction_method none
_refine_ls_goodness_of_fit_ref 1.029
_refine_ls_hydrogen_treatment constr
_refine_ls_matrix_type full
_refine_ls_number_parameters 1486
_refine_ls_number_reflns 24400
_refine_ls_number_restraints 845
_refine_ls_restrained_S_all 1.042
_refine_ls_R_factor_all 0.1186
_refine_ls_R_factor_gt 0.0647
_refine_ls_shift/su_max 0.002
_refine_ls_shift/su_mean 0.000
_refine_ls_structure_factor_coef Fsqd
_refine_ls_weighting_details 'w=1/[\s^2^(Fo^2^)+(0.0613P)^2^+47.3000P] where P=(Fo^2^+2Fc^2^)/3'
_refine_ls_weighting_scheme calc
_refine_ls_wR_factor_gt 0.1404
_refine_ls_wR_factor_ref 0.1706
_reflns_Friedel_coverage 0.000
_reflns_number_gt 14796
_reflns_number_total 24400
_reflns_threshold_expression 'I > 2\s(I)'
_cod_data_source_file c9dt02378j2.cif
_cod_data_source_block test
_cod_depositor_comments 'Adding full bibliography for 7700801--7700822.cif.'
_cod_database_code 7700810
_shelxl_version_number 2014/6
_shelx_space_group_comment
;
The symmetry employed for this shelxl refinement is uniquely defined
by the following loop, which should always be used as a source of
symmetry information in preference to the above space-group names.
They are only intended as comments.
;
_shelx_estimated_absorpt_t_max 0.925
_shelx_estimated_absorpt_t_min 0.693
_olex2_refinement_description
;
1. Fixed Uiso
 At 1.5 times of:
  All C(H,H,H) groups
2. Restrained distances
 H53B-H47B_$1
 -2 with sigma of 0.001
 S1A-O1 = S1A-O2
 1.43 with sigma of 0.02
 S1-O3 = S1-O4
 1.43 with sigma of 0.02
 O74-O6
 2.4 with sigma of 0.02
 S4-O74 = S4-O6
 1.43 with sigma of 0.02
 C14-C16 \\sim C14-C18 \\sim C13-C15 \\sim C13-C17 \\sim C15-C17 \\sim C16-C18
 with sigma of 0.004
 C12-C14 \\sim C12-C13 \\sim C12-C15 \\sim C12-C16 \\sim C12-C11 \\sim C12-C18
\\sim C12-C17
 with sigma of 0.002
 C25-C23 \\sim C26-C24 \\sim C24-C22 \\sim C23-C21
 with sigma of 0.004
 C20-C25 \\sim C20-C26 \\sim C20-C24 \\sim C20-C23 \\sim C20-C22 \\sim C20-C21
\\sim C20-C19
 with sigma of 0.002
 C31-C29 \\sim C31-C33 \\sim C32-C30 \\sim C32-C34 \\sim C29-C33 \\sim C30-C34
 with sigma of 0.004
 C28-C31 \\sim C28-C32 \\sim C28-C29 \\sim C28-C30 \\sim C28-C27 \\sim C28-C33
\\sim C28-C34
 with sigma of 0.002
 C42-C38 \\sim C42-C40 \\sim C38-C40 \\sim C41-C37 \\sim C41-C39 \\sim C37-C39
 with sigma of 0.004
 C36-C35 \\sim C36-C42 \\sim C36-C38 \\sim C36-C40 \\sim C36-C41 \\sim C36-C37
\\sim C36-C39
 with sigma of 0.002
 C49-C47 \\sim C49-C45 \\sim C50-C48 \\sim C50-C46 \\sim C47-C45 \\sim C48-C46
 with sigma of 0.004
 C44-C49 \\sim C44-C50 \\sim C44-C43 \\sim C44-C47 \\sim C44-C48 \\sim C44-C46
\\sim C44-C45
 with sigma of 0.002
 C83-C79 \\sim C83-C81 \\sim C82-C78 \\sim C82-C80 \\sim C79-C81 \\sim C78-C80
 with sigma of 0.004
 C77-C83 \\sim C77-C82 \\sim C77-C79 \\sim C77-C78 \\sim C77-C76 \\sim C77-C80
\\sim C77-C81
 with sigma of 0.002
 C90-C88 \\sim C90-C86 \\sim C88-C86 \\sim C89-C91 \\sim C89-C87 \\sim C91-C87
 with sigma of 0.004
 C85-C84 \\sim C85-C90 \\sim C85-C88 \\sim C85-C86 \\sim C85-C89 \\sim C85-C91
\\sim C85-C87
 with sigma of 0.002
 O4-O3 \\sim O1-O2 \\sim O74-O6
 with sigma of 0.002
 C2-C4 \\sim C2-C4A
 with sigma of 0.02
 C2-C5 \\sim C2-C5A
 with sigma of 0.02
 C2-C3 \\sim C2-C3A
 with sigma of 0.02
3. Uiso/Uaniso restraints and constraints
C81 \\sim C82 \\sim C83 \\sim C78 \\sim C79 \\sim C80: within 2A with sigma of
0.002 and sigma for terminal atoms of 0.004
C86 \\sim C50 \\sim C49 \\sim C48 \\sim C47 \\sim C46 \\sim C45: within 2A with
sigma of 0.002 and sigma for terminal atoms of 0.004
C89 \\sim C88 \\sim C85 \\sim C90 \\sim C91 \\sim C86 \\sim C87: within 2A with
sigma of 0.002 and sigma for terminal atoms of 0.004
S1 \\sim O1 \\sim O2 \\sim O6 \\sim O74: within 2A with sigma of 0.002 and
sigma for terminal atoms of 0.004
S1 \\sim O3 \\sim O4 \\sim O1 \\sim O2 \\sim O6 \\sim O74: within 2A with sigma
of 0.002 and sigma for terminal atoms of 0.004
S1 \\sim S4 \\sim S1A: within 2A with sigma of 0.002 and sigma for terminal
atoms of 0.004
C3 \\sim C3A \\sim C5 \\sim C5A \\sim C4 \\sim C4A: within 2A with sigma of
0.002 and sigma for terminal atoms of 0.004
4. Rigid body (RIGU) restrains
 C85, C86, C88, C90
 with sigma for 1-2 distances of 0.001 and sigma for 1-3 distances of 0.001
 C77, C78, C80, C82
 with sigma for 1-2 distances of 0.004 and sigma for 1-3 distances of 0.004
 C12, C13, C15, C17
 with sigma for 1-2 distances of 0.004 and sigma for 1-3 distances of 0.004
 C12, C14, C16, C18
 with sigma for 1-2 distances of 0.004 and sigma for 1-3 distances of 0.004
 C20, C21, C23, C25
 with sigma for 1-2 distances of 0.004 and sigma for 1-3 distances of 0.004
 C20, C22, C24, C26
 with sigma for 1-2 distances of 0.002 and sigma for 1-3 distances of 0.002
 C28, C29, C31, C33
 with sigma for 1-2 distances of 0.004 and sigma for 1-3 distances of 0.004
 C28, C30, C32, C34
 with sigma for 1-2 distances of 0.004 and sigma for 1-3 distances of 0.004
 C36, C38, C40, C42
 with sigma for 1-2 distances of 0.001 and sigma for 1-3 distances of 0.001
 C36, C37, C39, C41
 with sigma for 1-2 distances of 0.001 and sigma for 1-3 distances of 0.001
 C44, C46, C48, C50
 with sigma for 1-2 distances of 0.004 and sigma for 1-3 distances of 0.004
 C44, C45, C47, C49
 with sigma for 1-2 distances of 0.001 and sigma for 1-3 distances of 0.001
 C77, C79, C81, C83
 with sigma for 1-2 distances of 0.004 and sigma for 1-3 distances of 0.004
 C85, C87, C89, C91
 with sigma for 1-2 distances of 0.001 and sigma for 1-3 distances of 0.001
 C7, C8, C10, C9
 with sigma for 1-2 distances of 0.002 and sigma for 1-3 distances of 0.002
 C57, C58, C59, C60
 with sigma for 1-2 distances of 0.002 and sigma for 1-3 distances of 0.002
 C3, C4, C5
 with sigma for 1-2 distances of 0.001 and sigma for 1-3 distances of 0.001
 C5, C5A, C4, C4A, C3A, C3, C2
 with sigma for 1-2 distances of 0.002 and sigma for 1-3 distances of 0.002
5. Others
 Sof(S1)=Sof(O3)=Sof(O4)=FVAR(1)
 Sof(O1)=Sof(O2)=Sof(S1A)=FVAR(2)
 Sof(O6)=Sof(O74)=Sof(S4)=FVAR(3)
 Sof(C87)=Sof(H87A)=Sof(H87B)=Sof(H87C)=Sof(C89)=Sof(H89A)=Sof(H89B)=Sof(H89C)=
 Sof(C91)=Sof(H91A)=Sof(H91B)=Sof(H91C)=1-FVAR(4)
 Sof(C86)=Sof(H86A)=Sof(H86B)=Sof(H86C)=Sof(C88)=Sof(H88A)=Sof(H88B)=Sof(H88C)=
 Sof(C90)=Sof(H90A)=Sof(H90B)=Sof(H90C)=FVAR(4)
 Sof(C79)=Sof(H79A)=Sof(H79B)=Sof(H79C)=Sof(C81)=Sof(H81A)=Sof(H81B)=Sof(H81C)=
 Sof(C83)=Sof(H83A)=Sof(H83B)=Sof(H83C)=1-FVAR(5)
 Sof(C78)=Sof(H78A)=Sof(H78B)=Sof(H78C)=Sof(C80)=Sof(H80A)=Sof(H80B)=Sof(H80C)=
 Sof(C82)=Sof(H82A)=Sof(H82B)=Sof(H82C)=FVAR(5)
 Sof(C14)=Sof(H14A)=Sof(H14B)=Sof(H14C)=Sof(C16)=Sof(H16A)=Sof(H16B)=Sof(H16C)=
 Sof(C18)=Sof(H18A)=Sof(H18B)=Sof(H18C)=1-FVAR(6)
 Sof(C13)=Sof(H13A)=Sof(H13B)=Sof(H13C)=Sof(C15)=Sof(H15A)=Sof(H15B)=Sof(H15C)=
 Sof(C17)=Sof(H17A)=Sof(H17B)=Sof(H17C)=FVAR(6)
 Sof(C22)=Sof(H22A)=Sof(H22B)=Sof(H22C)=Sof(C24)=Sof(H24A)=Sof(H24B)=Sof(H24C)=
 Sof(C26)=Sof(H26A)=Sof(H26B)=Sof(H26C)=1-FVAR(7)
 Sof(C21)=Sof(H21A)=Sof(H21B)=Sof(H21C)=Sof(C23)=Sof(H23A)=Sof(H23B)=Sof(H23C)=
 Sof(C25)=Sof(H25A)=Sof(H25B)=Sof(H25C)=FVAR(7)
 Sof(C30)=Sof(H30A)=Sof(H30B)=Sof(H30C)=Sof(C32)=Sof(H32A)=Sof(H32B)=Sof(H32C)=
 Sof(C34)=Sof(H34A)=Sof(H34B)=Sof(H34C)=1-FVAR(8)
 Sof(C29)=Sof(H29A)=Sof(H29B)=Sof(H29C)=Sof(C31)=Sof(H31A)=Sof(H31B)=Sof(H31C)=
 Sof(C33)=Sof(H33A)=Sof(H33B)=Sof(H33C)=FVAR(8)
 Sof(C37)=Sof(H37A)=Sof(H37B)=Sof(H37C)=Sof(C39)=Sof(H39A)=Sof(H39B)=Sof(H39C)=
 Sof(C41)=Sof(H41A)=Sof(H41B)=Sof(H41C)=1-FVAR(9)
 Sof(C38)=Sof(H38A)=Sof(H38B)=Sof(H38C)=Sof(C40)=Sof(H40A)=Sof(H40B)=Sof(H40C)=
 Sof(C42)=Sof(H42A)=Sof(H42B)=Sof(H42C)=FVAR(9)
 Sof(C46)=Sof(H46A)=Sof(H46B)=Sof(H46C)=Sof(C48)=Sof(H48A)=Sof(H48B)=Sof(H48C)=
 Sof(C50)=Sof(H50A)=Sof(H50B)=Sof(H50C)=1-FVAR(10)
 Sof(C45)=Sof(H45A)=Sof(H45B)=Sof(H45C)=Sof(C47)=Sof(H47A)=Sof(H47B)=Sof(H47C)=
 Sof(C49)=Sof(H49A)=Sof(H49B)=Sof(H49C)=FVAR(10)
 Sof(C5A)=Sof(H5AA)=Sof(H5AB)=Sof(H5AC)=Sof(C4A)=Sof(H4AA)=Sof(H4AB)=Sof(H4AC)=
 Sof(C3A)=Sof(H3AA)=Sof(H3AB)=Sof(H3AC)=1-FVAR(11)
 Sof(C3)=Sof(H3A)=Sof(H3B)=Sof(H3C)=Sof(C4)=Sof(H4A)=Sof(H4B)=Sof(H4C)=Sof(C5)=
 Sof(H5A)=Sof(H5B)=Sof(H5C)=FVAR(11)
6.a Me refined with riding coordinates:
 C3(H3A,H3B,H3C), C4(H4A,H4B,H4C), C5(H5A,H5B,H5C), C13(H13A,H13B,H13C),
 C15(H15A,H15B,H15C), C17(H17A,H17B,H17C), C21(H21A,H21B,H21C), C23(H23A,H23B,
 H23C), C25(H25A,H25B,H25C), C29(H29A,H29B,H29C), C31(H31A,H31B,H31C), C33(H33A,
 H33B,H33C), C38(H38A,H38B,H38C), C40(H40A,H40B,H40C), C42(H42A,H42B,H42C),
 C45(H45A,H45B,H45C), C47(H47A,H47B,H47C), C49(H49A,H49B,H49C), C78(H78A,H78B,
 H78C), C80(H80A,H80B,H80C), C82(H82A,H82B,H82C), C86(H86A,H86B,H86C), C88(H88A,
 H88B,H88C), C90(H90A,H90B,H90C), C14(H14A,H14B,H14C), C16(H16A,H16B,H16C),
 C18(H18A,H18B,H18C), C22(H22A,H22B,H22C), C24(H24A,H24B,H24C), C26(H26A,H26B,
 H26C), C30(H30A,H30B,H30C), C32(H32A,H32B,H32C), C34(H34A,H34B,H34C), C39(H39A,
 H39B,H39C), C41(H41A,H41B,H41C), C46(H46A,H46B,H46C), C48(H48A,H48B,H48C),
 C50(H50A,H50B,H50C), C79(H79A,H79B,H79C), C81(H81A,H81B,H81C), C83(H83A,H83B,
 H83C), C87(H87A,H87B,H87C), C89(H89A,H89B,H89C), C91(H91A,H91B,H91C), C5A(H5AA,
 H5AB,H5AC), C4A(H4AA,H4AB,H4AC), C3A(H3AA,H3AB,H3AC)
6.b Idealised Me refined as rotating group:
 C8(H8A,H8B,H8C), C9(H9A,H9B,H9C), C10(H10A,H10B,H10C), C53(H53A,H53B,H53C),
 C54(H54A,H54B,H54C), C55(H55A,H55B,H55C), C58(H58A,H58B,H58C), C59(H59A,H59B,
 H59C), C60(H60A,H60B,H60C), C63(H63A,H63B,H63C), C64(H64A,H64B,H64C), C65(H65A,
 H65B,H65C), C68(H68A,H68B,H68C), C69(H69A,H69B,H69C), C70(H70A,H70B,H70C),
 C73(H73A,H73B,H73C), C74(H74A,H74B,H74C), C75(H75A,H75B,H75C), C94(H94A,H94B,
 H94C), C95(H95A,H95B,H95C), C96(H96A,H96B,H96C), C99(H99A,H99B,H99C),
 C100(H10D,H10E,H10F), C101(H10G,H10H,H10I), C37(H37A,H37B,H37C)
;
_olex2_submission_special_instructions 'No special instructions were received'

loop_
_space_group_symop_operation_xyz
'x, y, z'
'-x+1/2, y, -z'
'x+1/2, y+1/2, z+1/2'
'-x+1, y+1/2, -z+1/2'
'-x, -y, -z'
'x-1/2, -y, z'
'-x+1/2, -y+1/2, -z+1/2'
'x, -y+1/2, z+1/2'

loop_
_atom_site_label
_atom_site_type_symbol
_atom_site_fract_x
_atom_site_fract_y
_atom_site_fract_z
_atom_site_U_iso_or_equiv
_atom_site_adp_type
_atom_site_occupancy
_atom_site_site_symmetry_order
_atom_site_calc_flag
_atom_site_refinement_flags_posn
_atom_site_refinement_flags_adp
_atom_site_refinement_flags_occupancy
_atom_site_disorder_assembly
_atom_site_disorder_group
Cr1 Cr 0.57503(2) 0.51739(4) 0.66380(2) 0.02601(16) Uani 1 1 d . . . . .
Cr2 Cr 0.49838(2) 0.38681(4) 0.65917(2) 0.03316(18) Uani 1 1 d . . . . .
Cr3 Cr 0.48133(2) 0.19070(4) 0.63748(2) 0.03477(19) Uani 1 1 d . . . . .
Cr4 Cr 0.53111(2) 0.05153(4) 0.60953(2) 0.03285(18) Uani 1 1 d . . . . .
Cr5 Cr 0.61266(2) 0.04828(4) 0.58496(2) 0.02881(17) Uani 1 1 d . . . . .
Cr6 Cr 0.68868(2) 0.18020(4) 0.59054(2) 0.03029(17) Uani 1 1 d . . . . .
Cr7 Cr 0.69814(2) 0.38058(4) 0.60379(2) 0.02835(17) Uani 1 1 d . . . . .
Cr8 Cr 0.65964(2) 0.51264(4) 0.64282(2) 0.02724(17) Uani 1 1 d . . . . .
F1 F 0.54024(7) 0.42712(13) 0.64515(6) 0.0291(5) Uani 1 1 d . . . . .
F2 F 0.51681(7) 0.27987(13) 0.65576(6) 0.0312(6) Uani 1 1 d . . . . .
F3 F 0.51521(7) 0.16068(13) 0.61381(6) 0.0296(5) Uani 1 1 d . . . . .
F4 F 0.58533(7) 0.08514(14) 0.61304(6) 0.0305(5) Uani 1 1 d . . . . .
F5 F 0.63271(7) 0.15535(13) 0.58410(5) 0.0279(5) Uani 1 1 d . . . . .
F6 F 0.68501(7) 0.27438(13) 0.61404(6) 0.0305(6) Uani 1 1 d . . . . .
F7 F 0.65404(6) 0.42154(13) 0.61501(5) 0.0275(5) Uani 1 1 d . . . . .
F8 F 0.62105(7) 0.46323(13) 0.65887(5) 0.0277(5) Uani 1 1 d . . . . .
O7 O 0.52989(9) 0.57972(17) 0.66789(8) 0.0391(8) Uani 1 1 d . . . . .
O8 O 0.47817(10) 0.49511(19) 0.66210(10) 0.0537(10) Uani 1 1 d . . . . .
O9 O 0.58924(9) 0.47006(18) 0.70666(7) 0.0362(7) Uani 1 1 d . . . . .
O10 O 0.53631(10) 0.39072(19) 0.70437(7) 0.0397(8) Uani 1 1 d . . . . .
O11 O 0.45596(10) 0.3473(2) 0.67446(9) 0.0535(10) Uani 1 1 d . . . . .
O12 O 0.44652(11) 0.2184(2) 0.66195(10) 0.0597(11) Uani 1 1 d . . . . .
O13 O 0.45898(10) 0.38446(19) 0.61445(9) 0.0504(9) Uani 1 1 d . . . . .
O14 O 0.44639(10) 0.2559(2) 0.60104(9) 0.0520(10) Uani 1 1 d . . . . .
O15 O 0.44291(11) 0.1025(2) 0.61970(11) 0.0633(12) Uani 1 1 d . . . . .
O16 O 0.47726(11) 0.00924(19) 0.60483(10) 0.0558(10) Uani 1 1 d . . . . .
O17 O 0.51384(12) 0.1233(2) 0.67366(8) 0.0506(9) Uani 1 1 d . . . . .
O18 O 0.55032(11) 0.0377(2) 0.65627(8) 0.0498(9) Uani 1 1 d . . . . .
O19 O 0.54563(12) -0.06089(19) 0.60693(9) 0.0535(10) Uani 1 1 d . . . . .
O20 O 0.59453(10) -0.06288(17) 0.58605(8) 0.0410(8) Uani 1 1 d . . . . .
O21 O 0.51098(9) 0.06973(19) 0.56302(8) 0.0414(8) Uani 1 1 d . . . . .
O22 O 0.56450(9) 0.07802(18) 0.54726(7) 0.0364(7) Uani 1 1 d . . . . .
O23 O 0.63909(10) 0.00857(18) 0.55588(8) 0.0408(8) Uani 1 1 d . . . . .
O24 O 0.69513(10) 0.08492(19) 0.56679(8) 0.0421(8) Uani 1 1 d . . . . .
O25 O 0.66169(10) 0.02062(18) 0.62275(8) 0.0386(8) Uani 1 1 d . . . . .
O26 O 0.70866(9) 0.11830(19) 0.63065(8) 0.0412(8) Uani 1 1 d . . . . .
O27 O 0.74586(9) 0.20619(19) 0.59743(8) 0.0426(8) Uani 1 1 d . . . . .
O28 O 0.74450(9) 0.34086(18) 0.59334(8) 0.0382(8) Uani 1 1 d . . . . .
O29 O 0.66941(9) 0.23836(18) 0.54908(7) 0.0364(7) Uani 1 1 d . . . . .
O30 O 0.66086(10) 0.36835(18) 0.55898(7) 0.0377(8) Uani 1 1 d . . . . .
O31 O 0.71146(10) 0.48786(18) 0.59223(8) 0.0398(8) Uani 1 1 d . . . . .
O32 O 0.69708(9) 0.56975(18) 0.62652(8) 0.0415(8) Uani 1 1 d . . . . .
O33 O 0.73662(9) 0.39199(18) 0.64850(7) 0.0363(8) Uani 1 1 d . . . . .
O34 O 0.70529(9) 0.4596(2) 0.67652(7) 0.0418(8) Uani 1 1 d . . . . .
O35 O 0.66688(9) 0.60346(18) 0.67236(8) 0.0369(8) Uani 1 1 d . . . . .
O36 O 0.61050(9) 0.60851(17) 0.68477(7) 0.0349(7) Uani 1 1 d . . . . .
O37 O 0.61439(9) 0.55891(17) 0.60665(7) 0.0316(7) Uani 1 1 d . . . . .
O38 O 0.55812(9) 0.55716(17) 0.61932(7) 0.0322(7) Uani 1 1 d . . . . .
C1 C 0.49365(14) 0.5644(3) 0.66532(11) 0.0355(11) Uani 1 1 d . . . . .
C2 C 0.46592(17) 0.6367(3) 0.66420(16) 0.0589(13) Uani 1 1 d D U . . .
C3 C 0.4264(8) 0.5980(18) 0.6676(8) 0.063(3) Uani 0.350(11) 1 d D U P A 1
H3A H 0.4346 0.5637 0.6869 0.094 Uiso 0.350(11) 1 calc R . P A 1
H3B H 0.4082 0.6410 0.6697 0.094 Uiso 0.350(11) 1 calc R . P A 1
H3C H 0.4118 0.5654 0.6485 0.094 Uiso 0.350(11) 1 calc R . P A 1
C4 C 0.4557(7) 0.6891(11) 0.6357(5) 0.069(2) Uani 0.350(11) 1 d D U P A 1
H4A H 0.4379 0.7332 0.6374 0.103 Uiso 0.350(11) 1 calc R . P A 1
H4B H 0.4811 0.7114 0.6344 0.103 Uiso 0.350(11) 1 calc R . P A 1
H4C H 0.4413 0.6575 0.6162 0.103 Uiso 0.350(11) 1 calc R . P A 1
C5 C 0.4893(5) 0.6803(11) 0.6976(4) 0.069(3) Uani 0.350(11) 1 d D U P A 1
H5A H 0.4949 0.6412 0.7152 0.104 Uiso 0.350(11) 1 calc R . P A 1
H5B H 0.5153 0.7026 0.6977 0.104 Uiso 0.350(11) 1 calc R . P A 1
H5C H 0.4720 0.7240 0.7005 0.104 Uiso 0.350(11) 1 calc R . P A 1
C6 C 0.57117(14) 0.4218(3) 0.71907(11) 0.0338(10) Uani 1 1 d . . . . .
C7 C 0.59253(19) 0.4006(4) 0.75447(13) 0.0635(15) Uani 1 1 d . U . . .
C8 C 0.5675(2) 0.3455(5) 0.76664(17) 0.105(2) Uani 1 1 d . U . . .
H8A H 0.5403 0.3694 0.7622 0.157 Uiso 1 1 calc GR . . . .
H8B H 0.5814 0.3378 0.7900 0.157 Uiso 1 1 calc GR . . . .
H8C H 0.5643 0.2932 0.7557 0.157 Uiso 1 1 calc GR . . . .
C9 C 0.6021(3) 0.4778(5) 0.77385(17) 0.116(3) Uani 1 1 d . U . . .
H9A H 0.6182 0.5136 0.7655 0.174 Uiso 1 1 calc GR . . . .
H9B H 0.6178 0.4654 0.7966 0.174 Uiso 1 1 calc GR . . . .
H9C H 0.5763 0.5047 0.7720 0.174 Uiso 1 1 calc GR . . . .
C10 C 0.6339(2) 0.3636(6) 0.75818(19) 0.116(3) Uani 1 1 d . U . . .
H10A H 0.6295 0.3107 0.7476 0.174 Uiso 1 1 calc GR . . . .
H10B H 0.6505 0.3571 0.7812 0.174 Uiso 1 1 calc GR . . . .
H10C H 0.6483 0.3990 0.7482 0.174 Uiso 1 1 calc GR . . . .
C11 C 0.43983(13) 0.2808(3) 0.67461(11) 0.0380(11) Uani 1 1 d D . . . .
C12 C 0.41071(14) 0.2751(3) 0.69292(12) 0.0639(16) Uani 1 1 d D U . . .
C19 C 0.43981(13) 0.3302(3) 0.59591(11) 0.0395(12) Uani 1 1 d D . . . .
C20 C 0.40481(14) 0.3536(3) 0.56496(11) 0.0646(16) Uani 1 1 d D U . . .
C27 C 0.44614(14) 0.0350(3) 0.60921(11) 0.0393(12) Uani 1 1 d D . . . .
C28 C 0.41017(13) -0.0234(3) 0.60264(11) 0.0632(16) Uani 1 1 d D U . . .
C35 C 0.53991(15) 0.0676(3) 0.67784(11) 0.0417(12) Uani 1 1 d D . . . .
C36 C 0.55907(15) 0.0353(3) 0.71215(11) 0.0810(16) Uani 1 1 d D U . . .
C43 C 0.57238(15) -0.0958(2) 0.59902(12) 0.0386(11) Uani 1 1 d D . . . .
C44 C 0.57866(13) -0.1857(2) 0.60636(10) 0.0582(13) Uani 1 1 d D U . . .
C51 C 0.52760(15) 0.0910(3) 0.54354(11) 0.0333(10) Uani 1 1 d . . . . .
C52 C 0.50152(17) 0.1392(3) 0.51430(13) 0.0545(15) Uani 1 1 d . . . . .
C53 C 0.5155(2) 0.1233(4) 0.48616(14) 0.084(2) Uani 1 1 d . . . . .
H53A H 0.5457 0.1232 0.4940 0.126 Uiso 1 1 calc GR . . . .
H53B H 0.5049 0.1659 0.4699 0.126 Uiso 1 1 calc DGR . . . .
H53C H 0.5050 0.0708 0.4765 0.126 Uiso 1 1 calc GR . . . .
C54 C 0.5098(2) 0.2267(3) 0.52569(17) 0.098(3) Uani 1 1 d . . . . .
H54A H 0.5005 0.2356 0.5437 0.147 Uiso 1 1 calc GR . . . .
H54B H 0.4950 0.2630 0.5078 0.147 Uiso 1 1 calc GR . . . .
H54C H 0.5395 0.2377 0.5329 0.147 Uiso 1 1 calc GR . . . .
C55 C 0.45619(19) 0.1199(5) 0.50503(17) 0.098(3) Uani 1 1 d . . . . .
H55A H 0.4517 0.0621 0.5005 0.148 Uiso 1 1 calc GR . . . .
H55B H 0.4401 0.1509 0.4857 0.148 Uiso 1 1 calc GR . . . .
H55C H 0.4474 0.1344 0.5229 0.148 Uiso 1 1 calc GR . . . .
C56 C 0.67280(15) 0.0257(3) 0.55361(12) 0.0379(11) Uani 1 1 d . . . . .
C57 C 0.68857(19) -0.0290(4) 0.53319(16) 0.0666(15) Uani 1 1 d . U . . .
C58 C 0.7303(2) -0.0600(5) 0.5543(2) 0.120(3) Uani 1 1 d . U . . .
H58A H 0.7482 -0.0144 0.5645 0.180 Uiso 1 1 calc GR . . . .
H58B H 0.7424 -0.0905 0.5411 0.180 Uiso 1 1 calc GR . . . .
H58C H 0.7274 -0.0953 0.5710 0.180 Uiso 1 1 calc GR . . . .
C59 C 0.6970(2) 0.0233(5) 0.50782(18) 0.102(2) Uani 1 1 d . U . . .
H59A H 0.7042 -0.0116 0.4929 0.153 Uiso 1 1 calc GR . . . .
H59B H 0.7199 0.0601 0.5186 0.153 Uiso 1 1 calc GR . . . .
H59C H 0.6724 0.0546 0.4958 0.153 Uiso 1 1 calc GR . . . .
C60 C 0.6591(2) -0.0938(5) 0.5170(2) 0.111(3) Uani 1 1 d . U . . .
H60A H 0.6554 -0.1295 0.5332 0.166 Uiso 1 1 calc GR . . . .
H60B H 0.6699 -0.1249 0.5030 0.166 Uiso 1 1 calc GR . . . .
H60C H 0.6326 -0.0698 0.5038 0.166 Uiso 1 1 calc GR . . . .
C61 C 0.69553(15) 0.0537(3) 0.63821(11) 0.0361(11) Uani 1 1 d . . . . .
C62 C 0.72406(17) 0.0099(3) 0.66856(12) 0.0532(14) Uani 1 1 d . . . . .
C63 C 0.7389(3) -0.0659(5) 0.65617(19) 0.136(4) Uani 1 1 d . . . . .
H63A H 0.7152 -0.0941 0.6406 0.204 Uiso 1 1 calc GR . . . .
H63B H 0.7531 -0.1018 0.6744 0.204 Uiso 1 1 calc GR . . . .
H63C H 0.7580 -0.0502 0.6456 0.204 Uiso 1 1 calc GR . . . .
C64 C 0.6987(2) -0.0173(4) 0.68831(15) 0.085(2) Uani 1 1 d . . . . .
H64A H 0.6877 0.0301 0.6956 0.127 Uiso 1 1 calc GR . . . .
H64B H 0.7163 -0.0481 0.7071 0.127 Uiso 1 1 calc GR . . . .
H64C H 0.6759 -0.0515 0.6749 0.127 Uiso 1 1 calc GR . . . .
C65 C 0.7580(2) 0.0623(5) 0.68834(17) 0.119(3) Uani 1 1 d . . . . .
H65A H 0.7748 0.0778 0.6758 0.178 Uiso 1 1 calc GR . . . .
H65B H 0.7751 0.0330 0.7078 0.178 Uiso 1 1 calc GR . . . .
H65C H 0.7466 0.1108 0.6946 0.178 Uiso 1 1 calc GR . . . .
C66 C 0.76178(14) 0.2728(3) 0.59559(11) 0.0373(11) Uani 1 1 d . . . . .
C67 C 0.80559(16) 0.2703(3) 0.59608(16) 0.0562(16) Uani 1 1 d . . . . .
C68 C 0.83230(17) 0.2321(4) 0.62787(18) 0.084(2) Uani 1 1 d . . . . .
H68A H 0.8340 0.2684 0.6457 0.127 Uiso 1 1 calc GR . . . .
H68B H 0.8600 0.2226 0.6278 0.127 Uiso 1 1 calc GR . . . .
H68C H 0.8201 0.1806 0.6306 0.127 Uiso 1 1 calc GR . . . .
C69 C 0.82097(19) 0.3547(4) 0.5928(2) 0.088(2) Uani 1 1 d . . . . .
H69A H 0.8031 0.3786 0.5723 0.132 Uiso 1 1 calc GR . . . .
H69B H 0.8492 0.3514 0.5932 0.132 Uiso 1 1 calc GR . . . .
H69C H 0.8205 0.3885 0.6107 0.132 Uiso 1 1 calc GR . . . .
C70 C 0.8055(2) 0.2167(4) 0.5681(2) 0.099(3) Uani 1 1 d . . . . .
H70A H 0.7870 0.2400 0.5476 0.149 Uiso 1 1 calc GR . . . .
H70B H 0.7958 0.1626 0.5707 0.149 Uiso 1 1 calc GR . . . .
H70C H 0.8334 0.2133 0.5679 0.149 Uiso 1 1 calc GR . . . .
C71 C 0.65690(13) 0.3090(3) 0.54023(11) 0.0326(10) Uani 1 1 d . . . . .
C72 C 0.63699(17) 0.3253(3) 0.50423(12) 0.0489(13) Uani 1 1 d . . . . .
C73 C 0.6685(3) 0.3747(5) 0.49545(16) 0.105(3) Uani 1 1 d . . . . .
H73A H 0.6741 0.4255 0.5076 0.157 Uiso 1 1 calc GR . . . .
H73B H 0.6575 0.3865 0.4722 0.157 Uiso 1 1 calc GR . . . .
H73C H 0.6941 0.3438 0.5008 0.157 Uiso 1 1 calc GR . . . .
C74 C 0.6275(2) 0.2477(4) 0.48470(14) 0.087(2) Uani 1 1 d . . . . .
H74A H 0.6529 0.2164 0.4894 0.131 Uiso 1 1 calc GR . . . .
H74B H 0.6159 0.2606 0.4616 0.131 Uiso 1 1 calc GR . . . .
H74C H 0.6075 0.2158 0.4905 0.131 Uiso 1 1 calc GR . . . .
C75 C 0.5983(2) 0.3749(6) 0.49733(17) 0.133(4) Uani 1 1 d . . . . .
H75A H 0.5798 0.3471 0.5060 0.200 Uiso 1 1 calc GR . . . .
H75B H 0.5845 0.3817 0.4739 0.200 Uiso 1 1 calc GR . . . .
H75C H 0.6056 0.4279 0.5076 0.200 Uiso 1 1 calc GR . . . .
C76 C 0.71128(14) 0.5550(3) 0.60492(12) 0.0389(11) Uani 1 1 d D . . . .
C77 C 0.72837(16) 0.6267(3) 0.59210(14) 0.0752(18) Uani 1 1 d D U . . .
C84 C 0.73360(14) 0.4162(3) 0.67420(12) 0.0458(13) Uani 1 1 d D . . . .
C85 C 0.76840(18) 0.3937(4) 0.70581(13) 0.125(3) Uani 1 1 d D U . . .
C92 C 0.64691(13) 0.6278(2) 0.68931(10) 0.0289(10) Uani 1 1 d . . . . .
C93 C 0.66931(14) 0.6834(3) 0.71736(11) 0.0350(11) Uani 1 1 d . . . . .
C94 C 0.6924(2) 0.6265(4) 0.74499(13) 0.078(2) Uani 1 1 d . . . . .
H94A H 0.7065 0.6579 0.7646 0.117 Uiso 1 1 calc GR . . . .
H94B H 0.7126 0.5954 0.7393 0.117 Uiso 1 1 calc GR . . . .
H94C H 0.6728 0.5894 0.7489 0.117 Uiso 1 1 calc GR . . . .
C95 C 0.63904(18) 0.7360(4) 0.72630(15) 0.0705(19) Uani 1 1 d . . . . .
H95A H 0.6220 0.7669 0.7073 0.106 Uiso 1 1 calc GR . . . .
H95B H 0.6544 0.7732 0.7437 0.106 Uiso 1 1 calc GR . . . .
H95C H 0.6214 0.7015 0.7336 0.106 Uiso 1 1 calc GR . . . .
C96 C 0.70041(16) 0.7368(3) 0.70954(13) 0.0560(15) Uani 1 1 d . . . . .
H96A H 0.7216 0.7028 0.7064 0.084 Uiso 1 1 calc GR . . . .
H96B H 0.7134 0.7742 0.7275 0.084 Uiso 1 1 calc GR . . . .
H96C H 0.6861 0.7676 0.6898 0.084 Uiso 1 1 calc GR . . . .
C97 C 0.57590(14) 0.5535(2) 0.59922(11) 0.0301(10) Uani 1 1 d . . . . .
C98 C 0.54956(16) 0.5375(3) 0.56396(12) 0.0452(13) Uani 1 1 d . . . . .
C99 C 0.54546(19) 0.4449(3) 0.56219(13) 0.0610(16) Uani 1 1 d . . . . .
H99A H 0.5727 0.4206 0.5671 0.092 Uiso 1 1 calc GR . . . .
H99B H 0.5273 0.4289 0.5404 0.092 Uiso 1 1 calc GR . . . .
H99C H 0.5337 0.4262 0.5779 0.092 Uiso 1 1 calc GR . . . .
C100 C 0.50694(19) 0.5756(4) 0.55494(15) 0.082(2) Uani 1 1 d . . . . .
H10D H 0.4941 0.5570 0.5700 0.123 Uiso 1 1 calc GR . . . .
H10E H 0.4897 0.5598 0.5329 0.123 Uiso 1 1 calc GR . . . .
H10F H 0.5096 0.6346 0.5562 0.123 Uiso 1 1 calc GR . . . .
C101 C 0.5705(2) 0.5659(4) 0.54098(13) 0.080(2) Uani 1 1 d . . . . .
H10G H 0.5748 0.6244 0.5431 0.120 Uiso 1 1 calc GR . . . .
H10H H 0.5529 0.5528 0.5187 0.120 Uiso 1 1 calc GR . . . .
H10I H 0.5971 0.5385 0.5464 0.120 Uiso 1 1 calc GR . . . .
C13 C 0.3792(2) 0.2085(5) 0.6794(2) 0.104(4) Uani 0.764(8) 1 d D U P B 1
H13A H 0.3609 0.2063 0.6917 0.157 Uiso 0.764(8) 1 calc R . P B 1
H13B H 0.3630 0.2196 0.6567 0.157 Uiso 0.764(8) 1 calc R . P B 1
H13C H 0.3934 0.1566 0.6813 0.157 Uiso 0.764(8) 1 calc R . P B 1
C15 C 0.3889(2) 0.3548(4) 0.6925(2) 0.096(4) Uani 0.764(8) 1 d D U P B 1
H15A H 0.4094 0.3976 0.7012 0.143 Uiso 0.764(8) 1 calc R . P B 1
H15B H 0.3714 0.3682 0.6702 0.143 Uiso 0.764(8) 1 calc R . P B 1
H15C H 0.3720 0.3502 0.7058 0.143 Uiso 0.764(8) 1 calc R . P B 1
C17 C 0.4383(2) 0.2550(6) 0.72743(17) 0.120(4) Uani 0.764(8) 1 d D U P B 1
H17A H 0.4586 0.2981 0.7360 0.180 Uiso 0.764(8) 1 calc R . P B 1
H17B H 0.4214 0.2499 0.7408 0.180 Uiso 0.764(8) 1 calc R . P B 1
H17C H 0.4526 0.2039 0.7277 0.180 Uiso 0.764(8) 1 calc R . P B 1
C21 C 0.3798(4) 0.2808(5) 0.5479(3) 0.131(5) Uani 0.709(8) 1 d D U P C 1
H21A H 0.3979 0.2423 0.5427 0.197 Uiso 0.709(8) 1 calc R . P C 1
H21B H 0.3676 0.2547 0.5620 0.197 Uiso 0.709(8) 1 calc R . P C 1
H21C H 0.3579 0.2983 0.5279 0.197 Uiso 0.709(8) 1 calc R . P C 1
C23 C 0.4232(3) 0.3934(7) 0.5426(2) 0.111(4) Uani 0.709(8) 1 d D U P C 1
H23A H 0.4406 0.3545 0.5369 0.167 Uiso 0.709(8) 1 calc R . P C 1
H23B H 0.4009 0.4114 0.5229 0.167 Uiso 0.709(8) 1 calc R . P C 1
H23C H 0.4398 0.4400 0.5534 0.167 Uiso 0.709(8) 1 calc R . P C 1
C25 C 0.3779(3) 0.4147(8) 0.5734(3) 0.130(5) Uani 0.709(8) 1 d D U P C 1
H25A H 0.3659 0.3897 0.5879 0.195 Uiso 0.709(8) 1 calc R . P C 1
H25B H 0.3947 0.4612 0.5842 0.195 Uiso 0.709(8) 1 calc R . P C 1
H25C H 0.3558 0.4326 0.5536 0.195 Uiso 0.709(8) 1 calc R . P C 1
C29 C 0.4118(2) -0.0901(5) 0.5796(2) 0.110(4) Uani 0.866(9) 1 d D U P D 1
H29A H 0.4380 -0.1194 0.5889 0.164 Uiso 0.866(9) 1 calc R . P D 1
H29B H 0.3889 -0.1276 0.5761 0.164 Uiso 0.866(9) 1 calc R . P D 1
H29C H 0.4098 -0.0663 0.5589 0.164 Uiso 0.866(9) 1 calc R . P D 1
C31 C 0.36981(19) 0.0232(5) 0.5887(2) 0.102(3) Uani 0.866(9) 1 d D U P D 1
H31A H 0.3669 0.0452 0.5675 0.153 Uiso 0.866(9) 1 calc R . P D 1
H31B H 0.3467 -0.0131 0.5863 0.153 Uiso 0.866(9) 1 calc R . P D 1
H31C H 0.3698 0.0676 0.6033 0.153 Uiso 0.866(9) 1 calc R . P D 1
C33 C 0.4155(3) -0.0583(5) 0.63564(17) 0.128(4) Uani 0.866(9) 1 d D U P D 1
H33A H 0.4415 -0.0880 0.6442 0.192 Uiso 0.866(9) 1 calc R . P D 1
H33B H 0.4157 -0.0143 0.6505 0.192 Uiso 0.866(9) 1 calc R . P D 1
H33C H 0.3926 -0.0950 0.6335 0.192 Uiso 0.866(9) 1 calc R . P D 1
C38 C 0.5252(2) 0.0009(5) 0.7223(2) 0.093(3) Uani 0.735(7) 1 d D U P E 1
H38A H 0.5046 0.0429 0.7204 0.140 Uiso 0.735(7) 1 calc R . P E 1
H38B H 0.5121 -0.0446 0.7082 0.140 Uiso 0.735(7) 1 calc R . P E 1
H38C H 0.5371 -0.0176 0.7447 0.140 Uiso 0.735(7) 1 calc R . P E 1
C40 C 0.5798(3) 0.1048(5) 0.7347(2) 0.102(3) Uani 0.735(7) 1 d D U P E 1
H40A H 0.6017 0.1275 0.7284 0.153 Uiso 0.735(7) 1 calc R . P E 1
H40B H 0.5593 0.1467 0.7332 0.153 Uiso 0.735(7) 1 calc R . P E 1
H40C H 0.5916 0.0849 0.7569 0.153 Uiso 0.735(7) 1 calc R . P E 1
C42 C 0.5910(2) -0.0296(5) 0.7151(2) 0.092(2) Uani 0.735(7) 1 d D U P E 1
H42A H 0.6128 -0.0073 0.7086 0.138 Uiso 0.735(7) 1 calc R . P E 1
H42B H 0.6030 -0.0481 0.7376 0.138 Uiso 0.735(7) 1 calc R . P E 1
H42C H 0.5779 -0.0752 0.7011 0.138 Uiso 0.735(7) 1 calc R . P E 1
C45 C 0.6127(4) -0.2253(9) 0.5978(4) 0.0673(18) Uani 0.310(8) 1 d D U P F 1
H45A H 0.6143 -0.2827 0.6034 0.101 Uiso 0.310(8) 1 calc R . P F 1
H45B H 0.6066 -0.2194 0.5746 0.101 Uiso 0.310(8) 1 calc R . P F 1
H45C H 0.6391 -0.1992 0.6099 0.101 Uiso 0.310(8) 1 calc R . P F 1
C47 C 0.5388(3) -0.2331(7) 0.5911(4) 0.0625(19) Uani 0.310(8) 1 d D U P F 1
H47A H 0.5169 -0.2075 0.5966 0.094 Uiso 0.310(8) 1 calc R . P F 1
H47B H 0.5310 -0.2335 0.5675 0.094 Uiso 0.310(8) 1 calc DR . P F 1
H47C H 0.5428 -0.2886 0.5992 0.094 Uiso 0.310(8) 1 calc R . P F 1
C49 C 0.5906(5) -0.1856(9) 0.64293(14) 0.0676(19) Uani 0.310(8) 1 d D U P F 1
H49A H 0.5687 -0.1601 0.6484 0.101 Uiso 0.310(8) 1 calc R . P F 1
H49B H 0.5945 -0.2413 0.6509 0.101 Uiso 0.310(8) 1 calc R . P F 1
H49C H 0.6163 -0.1553 0.6530 0.101 Uiso 0.310(8) 1 calc R . P F 1
C78 C 0.7408(3) 0.6956(5) 0.6166(2) 0.102(2) Uani 0.666(7) 1 d D U P G 1
H78A H 0.7170 0.7119 0.6219 0.152 Uiso 0.666(7) 1 calc R . P G 1
H78B H 0.7630 0.6775 0.6363 0.152 Uiso 0.666(7) 1 calc R . P G 1
H78C H 0.7503 0.7417 0.6074 0.152 Uiso 0.666(7) 1 calc R . P G 1
C80 C 0.6930(3) 0.6537(6) 0.5616(2) 0.108(3) Uani 0.666(7) 1 d D U P G 1
H80A H 0.6695 0.6704 0.5673 0.162 Uiso 0.666(7) 1 calc R . P G 1
H80B H 0.7020 0.6993 0.5518 0.162 Uiso 0.666(7) 1 calc R . P G 1
H80C H 0.6847 0.6088 0.5462 0.162 Uiso 0.666(7) 1 calc R . P G 1
C82 C 0.7652(3) 0.6005(5) 0.5836(3) 0.100(2) Uani 0.666(7) 1 d D U P G 1
H82A H 0.7757 0.6471 0.5754 0.150 Uiso 0.666(7) 1 calc R . P G 1
H82B H 0.7869 0.5793 0.6029 0.150 Uiso 0.666(7) 1 calc R . P G 1
H82C H 0.7565 0.5585 0.5669 0.150 Uiso 0.666(7) 1 calc R . P G 1
C86 C 0.7903(3) 0.4723(5) 0.7207(3) 0.129(3) Uani 0.680(7) 1 d D U P H 1
H86A H 0.7703 0.5099 0.7237 0.193 Uiso 0.680(7) 1 calc R . P H 1
H86B H 0.8119 0.4606 0.7417 0.193 Uiso 0.680(7) 1 calc R . P H 1
H86C H 0.8027 0.4965 0.7063 0.193 Uiso 0.680(7) 1 calc R . P H 1
C88 C 0.7994(3) 0.3347(6) 0.7011(2) 0.127(3) Uani 0.680(7) 1 d D U P H 1
H88A H 0.8209 0.3226 0.7221 0.191 Uiso 0.680(7) 1 calc R . P H 1
H88B H 0.7853 0.2847 0.6913 0.191 Uiso 0.680(7) 1 calc R . P H 1
H88C H 0.8120 0.3591 0.6868 0.191 Uiso 0.680(7) 1 calc R . P H 1
C90 C 0.7486(3) 0.3565(7) 0.7281(2) 0.130(3) Uani 0.680(7) 1 d D U P H 1
H90A H 0.7288 0.3946 0.7310 0.195 Uiso 0.680(7) 1 calc R . P H 1
H90B H 0.7344 0.3065 0.7185 0.195 Uiso 0.680(7) 1 calc R . P H 1
H90C H 0.7701 0.3445 0.7492 0.195 Uiso 0.680(7) 1 calc R . P H 1
C14 C 0.3695(3) 0.2973(15) 0.6671(4) 0.093(7) Uani 0.236(8) 1 d D U P B 2
H14A H 0.3637 0.2609 0.6486 0.139 Uiso 0.236(8) 1 calc R . P B 2
H14B H 0.3477 0.2921 0.6760 0.139 Uiso 0.236(8) 1 calc R . P B 2
H14C H 0.3705 0.3531 0.6601 0.139 Uiso 0.236(8) 1 calc R . P B 2
C16 C 0.4199(8) 0.3313(11) 0.7217(4) 0.087(8) Uani 0.236(8) 1 d D U P B 2
H16A H 0.4207 0.3872 0.7147 0.131 Uiso 0.236(8) 1 calc R . P B 2
H16B H 0.3983 0.3258 0.7308 0.131 Uiso 0.236(8) 1 calc R . P B 2
H16C H 0.4466 0.3171 0.7382 0.131 Uiso 0.236(8) 1 calc R . P B 2
C18 C 0.4094(7) 0.1883(5) 0.7036(5) 0.074(7) Uani 0.236(8) 1 d D U P B 2
H18A H 0.4035 0.1523 0.6849 0.111 Uiso 0.236(8) 1 calc R . P B 2
H18B H 0.4361 0.1740 0.7200 0.111 Uiso 0.236(8) 1 calc R . P B 2
H18C H 0.3878 0.1827 0.7126 0.111 Uiso 0.236(8) 1 calc R . P B 2
C22 C 0.4093(8) 0.3145(13) 0.5355(3) 0.090(5) Uani 0.291(8) 1 d D U P C 2
H22A H 0.4346 0.3340 0.5332 0.135 Uiso 0.291(8) 1 calc R . P C 2
H22B H 0.4108 0.2557 0.5383 0.135 Uiso 0.291(8) 1 calc R . P C 2
H22C H 0.3855 0.3286 0.5162 0.135 Uiso 0.291(8) 1 calc R . P C 2
C24 C 0.4029(6) 0.4445(4) 0.5604(5) 0.089(5) Uani 0.291(8) 1 d D U P C 2
H24A H 0.4000 0.4705 0.5792 0.133 Uiso 0.291(8) 1 calc R . P C 2
H24B H 0.4283 0.4633 0.5580 0.133 Uiso 0.291(8) 1 calc R . P C 2
H24C H 0.3792 0.4584 0.5409 0.133 Uiso 0.291(8) 1 calc R . P C 2
C26 C 0.3662(4) 0.3262(13) 0.5703(5) 0.074(5) Uani 0.291(8) 1 d D U P C 2
H26A H 0.3647 0.3530 0.5895 0.111 Uiso 0.291(8) 1 calc R . P C 2
H26B H 0.3419 0.3404 0.5514 0.111 Uiso 0.291(8) 1 calc R . P C 2
H26C H 0.3672 0.2676 0.5734 0.111 Uiso 0.291(8) 1 calc R . P C 2
C30 C 0.3902(9) -0.033(2) 0.56611(18) 0.081(9) Uani 0.134(9) 1 d D U P D 2
H30A H 0.4105 -0.0545 0.5577 0.121 Uiso 0.134(9) 1 calc R . P D 2
H30B H 0.3670 -0.0709 0.5610 0.121 Uiso 0.134(9) 1 calc R . P D 2
H30C H 0.3802 0.0192 0.5562 0.121 Uiso 0.134(9) 1 calc R . P D 2
C32 C 0.3792(7) 0.0096(18) 0.6164(8) 0.067(9) Uani 0.134(9) 1 d D U P D 2
H32A H 0.3682 0.0611 0.6059 0.101 Uiso 0.134(9) 1 calc R . P D 2
H32B H 0.3566 -0.0291 0.6124 0.101 Uiso 0.134(9) 1 calc R . P D 2
H32C H 0.3929 0.0181 0.6397 0.101 Uiso 0.134(9) 1 calc R . P D 2
C34 C 0.4278(9) -0.1036(10) 0.6186(8) 0.075(9) Uani 0.134(9) 1 d D U P D 2
H34A H 0.4476 -0.1239 0.6094 0.113 Uiso 0.134(9) 1 calc R . P D 2
H34B H 0.4417 -0.0956 0.6419 0.113 Uiso 0.134(9) 1 calc R . P D 2
H34C H 0.4054 -0.1427 0.6146 0.113 Uiso 0.134(9) 1 calc R . P D 2
C37 C 0.5360(6) -0.0447(7) 0.7056(5) 0.085(4) Uani 0.265(7) 1 d D U P E 2
H37A H 0.5064 -0.0345 0.6992 0.128 Uiso 0.265(7) 1 calc GR . P E 2
H37B H 0.5455 -0.0777 0.7252 0.128 Uiso 0.265(7) 1 calc GR . P E 2
H37C H 0.5412 -0.0733 0.6882 0.128 Uiso 0.265(7) 1 calc GR . P E 2
C39 C 0.5521(6) 0.0775(12) 0.7401(3) 0.094(4) Uani 0.265(7) 1 d D U P E 2
H39A H 0.5227 0.0885 0.7343 0.141 Uiso 0.265(7) 1 calc R . P E 2
H39B H 0.5618 0.0428 0.7593 0.141 Uiso 0.265(7) 1 calc R . P E 2
H39C H 0.5674 0.1285 0.7448 0.141 Uiso 0.265(7) 1 calc R . P E 2
C41 C 0.6048(2) 0.0186(13) 0.7214(5) 0.086(4) Uani 0.265(7) 1 d D U P E 2
H41A H 0.6095 -0.0086 0.7035 0.129 Uiso 0.265(7) 1 calc R . P E 2
H41B H 0.6200 0.0696 0.7261 0.129 Uiso 0.265(7) 1 calc R . P E 2
H41C H 0.6144 -0.0161 0.7406 0.129 Uiso 0.265(7) 1 calc R . P E 2
C46 C 0.5892(3) -0.2288(4) 0.58010(17) 0.0609(18) Uani 0.690(8) 1 d D U P F 2
H46A H 0.6138 -0.2041 0.5782 0.091 Uiso 0.690(8) 1 calc R . P F 2
H46B H 0.5946 -0.2860 0.5858 0.091 Uiso 0.690(8) 1 calc R . P F 2
H46C H 0.5660 -0.2241 0.5594 0.091 Uiso 0.690(8) 1 calc R . P F 2
C48 C 0.5406(2) -0.2240(4) 0.6093(2) 0.0644(18) Uani 0.690(8) 1 d D U P F 2
H48A H 0.5174 -0.2194 0.5887 0.097 Uiso 0.690(8) 1 calc R . P F 2
H48B H 0.5460 -0.2811 0.6151 0.097 Uiso 0.690(8) 1 calc R . P F 2
H48C H 0.5338 -0.1961 0.6262 0.097 Uiso 0.690(8) 1 calc R . P F 2
C50 C 0.6150(2) -0.1922(5) 0.63825(16) 0.077(2) Uani 0.690(8) 1 d D U P F 2
H50A H 0.6393 -0.1674 0.6360 0.115 Uiso 0.690(8) 1 calc R . P F 2
H50B H 0.6084 -0.1642 0.6552 0.115 Uiso 0.690(8) 1 calc R . P F 2
H50C H 0.6207 -0.2492 0.6441 0.115 Uiso 0.690(8) 1 calc R . P F 2
C79 C 0.7135(6) 0.7081(6) 0.5998(5) 0.102(3) Uani 0.334(7) 1 d D U P G 2
H79A H 0.7195 0.7118 0.6231 0.153 Uiso 0.334(7) 1 calc R . P G 2
H79B H 0.7277 0.7517 0.5932 0.153 Uiso 0.334(7) 1 calc R . P G 2
H79C H 0.6837 0.7129 0.5881 0.153 Uiso 0.334(7) 1 calc R . P G 2
C81 C 0.7192(6) 0.6199(11) 0.5558(2) 0.105(3) Uani 0.334(7) 1 d D U P G 2
H81A H 0.7288 0.5675 0.5511 0.158 Uiso 0.334(7) 1 calc R . P G 2
H81B H 0.6894 0.6245 0.5440 0.158 Uiso 0.334(7) 1 calc R . P G 2
H81C H 0.7334 0.6633 0.5491 0.158 Uiso 0.334(7) 1 calc R . P G 2
C83 C 0.7746(2) 0.6174(11) 0.6109(4) 0.102(3) Uani 0.334(7) 1 d D U P G 2
H83A H 0.7839 0.5650 0.6058 0.153 Uiso 0.334(7) 1 calc R . P G 2
H83B H 0.7894 0.6608 0.6048 0.153 Uiso 0.334(7) 1 calc R . P G 2
H83C H 0.7802 0.6204 0.6341 0.153 Uiso 0.334(7) 1 calc R . P G 2
C87 C 0.8071(4) 0.4323(13) 0.7035(5) 0.128(3) Uani 0.320(7) 1 d D U P H 2
H87A H 0.8098 0.4163 0.6832 0.192 Uiso 0.320(7) 1 calc R . P H 2
H87B H 0.8050 0.4912 0.7043 0.192 Uiso 0.320(7) 1 calc R . P H 2
H87C H 0.8314 0.4140 0.7217 0.192 Uiso 0.320(7) 1 calc R . P H 2
C89 C 0.7715(7) 0.3017(5) 0.7044(5) 0.127(3) Uani 0.320(7) 1 d D U P H 2
H89A H 0.7743 0.2861 0.6840 0.191 Uiso 0.320(7) 1 calc R . P H 2
H89B H 0.7957 0.2830 0.7226 0.191 Uiso 0.320(7) 1 calc R . P H 2
H89C H 0.7466 0.2771 0.7057 0.191 Uiso 0.320(7) 1 calc R . P H 2
C91 C 0.7641(6) 0.4184(13) 0.7376(3) 0.128(3) Uani 0.320(7) 1 d D U P H 2
H91A H 0.7884 0.4003 0.7558 0.192 Uiso 0.320(7) 1 calc R . P H 2
H91B H 0.7618 0.4773 0.7383 0.192 Uiso 0.320(7) 1 calc R . P H 2
H91C H 0.7394 0.3934 0.7390 0.192 Uiso 0.320(7) 1 calc R . P H 2
S1 S 0.6255(6) 0.2537(15) 0.6633(6) 0.116(3) Uani 0.311(7) 1 d D U P I 1
O3 O 0.6698(5) 0.2658(12) 0.6810(5) 0.120(3) Uani 0.311(7) 1 d D U P I 1
O4 O 0.6055(5) 0.2124(14) 0.6811(5) 0.118(3) Uani 0.311(7) 1 d D U P I 1
O1 O 0.6617(4) 0.1897(10) 0.6750(4) 0.118(3) Uani 0.389(7) 1 d D U P J 2
O2 O 0.6122(5) 0.2737(10) 0.6864(4) 0.118(3) Uani 0.389(7) 1 d D U P J 2
O6 O 0.6021(9) 0.2676(17) 0.6404(7) 0.118(3) Uani 0.182(7) 1 d D U P K 3
O74 O 0.6332(11) 0.1730(17) 0.6838(7) 0.117(3) Uani 0.182(7) 1 d D U P K 3
S4 S 0.6361(7) 0.232(2) 0.6630(8) 0.115(3) Uani 0.182(7) 1 d D U P K 3
S1A S 0.6236(6) 0.2375(13) 0.6625(4) 0.115(3) Uani 0.389(7) 1 d D U P J 2
C5A C 0.4908(3) 0.7123(5) 0.6794(3) 0.071(2) Uani 0.650(11) 1 d D U P A 2
H5AA H 0.5124 0.7207 0.6706 0.106 Uiso 0.650(11) 1 calc R . P A 2
H5AB H 0.4725 0.7593 0.6745 0.106 Uiso 0.650(11) 1 calc R . P A 2
H5AC H 0.5034 0.7052 0.7029 0.106 Uiso 0.650(11) 1 calc R . P A 2
C4A C 0.4477(4) 0.6570(6) 0.6266(2) 0.067(2) Uani 0.650(11) 1 d D U P A 2
H4AA H 0.4703 0.6695 0.6192 0.100 Uiso 0.650(11) 1 calc R . P A 2
H4AB H 0.4323 0.6103 0.6146 0.100 Uiso 0.650(11) 1 calc R . P A 2
H4AC H 0.4292 0.7036 0.6227 0.100 Uiso 0.650(11) 1 calc R . P A 2
C3A C 0.4315(4) 0.6172(9) 0.6759(4) 0.065(3) Uani 0.650(11) 1 d D U P A 2
H3AA H 0.4149 0.6657 0.6746 0.098 Uiso 0.650(11) 1 calc R . P A 2
H3AB H 0.4141 0.5746 0.6624 0.098 Uiso 0.650(11) 1 calc R . P A 2
H3AC H 0.4431 0.5986 0.6984 0.098 Uiso 0.650(11) 1 calc R . P A 2

loop_
_atom_site_aniso_label
_atom_site_aniso_U_11
_atom_site_aniso_U_22
_atom_site_aniso_U_33
_atom_site_aniso_U_23
_atom_site_aniso_U_13
_atom_site_aniso_U_12
Cr1 0.0249(4) 0.0236(4) 0.0304(4) -0.0025(3) 0.0112(3) -0.0004(3)
Cr2 0.0272(4) 0.0283(4) 0.0455(5) -0.0051(3) 0.0150(3) -0.0036(3)
Cr3 0.0350(4) 0.0272(4) 0.0467(5) -0.0036(3) 0.0204(4) -0.0068(3)
Cr4 0.0405(4) 0.0227(4) 0.0391(4) 0.0003(3) 0.0190(4) -0.0043(3)
Cr5 0.0313(4) 0.0232(4) 0.0310(4) -0.0001(3) 0.0103(3) 0.0022(3)
Cr6 0.0304(4) 0.0255(4) 0.0360(4) -0.0001(3) 0.0133(3) 0.0038(3)
Cr7 0.0275(4) 0.0262(4) 0.0338(4) -0.0011(3) 0.0142(3) 0.0025(3)
Cr8 0.0236(4) 0.0266(4) 0.0318(4) -0.0043(3) 0.0104(3) -0.0004(3)
F1 0.0295(13) 0.0246(13) 0.0334(14) -0.0037(10) 0.0119(11) -0.0035(10)
F2 0.0291(13) 0.0280(13) 0.0350(14) -0.0012(11) 0.0099(11) -0.0018(11)
F3 0.0347(14) 0.0241(13) 0.0319(14) 0.0019(10) 0.0143(11) -0.0034(11)
F4 0.0330(14) 0.0281(13) 0.0298(14) -0.0001(10) 0.0109(11) -0.0009(11)
F5 0.0290(13) 0.0215(12) 0.0326(14) 0.0023(10) 0.0104(11) 0.0019(10)
F6 0.0322(14) 0.0292(13) 0.0311(14) -0.0023(11) 0.0127(11) -0.0002(11)
F7 0.0222(12) 0.0270(13) 0.0341(14) -0.0058(10) 0.0113(10) 0.0012(10)
F8 0.0259(13) 0.0250(13) 0.0324(14) 0.0007(10) 0.0109(11) 0.0019(10)
O7 0.0355(19) 0.0289(17) 0.058(2) -0.0092(15) 0.0227(17) -0.0018(15)
O8 0.037(2) 0.032(2) 0.100(3) -0.0104(19) 0.034(2) 0.0003(16)
O9 0.0345(18) 0.0442(19) 0.0310(18) -0.0026(14) 0.0131(14) -0.0083(15)
O10 0.044(2) 0.045(2) 0.0337(18) -0.0092(15) 0.0189(16) -0.0135(16)
O11 0.047(2) 0.040(2) 0.089(3) -0.0152(19) 0.044(2) -0.0128(17)
O12 0.065(2) 0.039(2) 0.102(3) -0.016(2) 0.062(2) -0.0150(18)
O13 0.037(2) 0.0330(19) 0.060(2) 0.0068(17) -0.0068(17) -0.0062(16)
O14 0.040(2) 0.041(2) 0.056(2) -0.0118(17) -0.0043(17) 0.0052(17)
O15 0.048(2) 0.039(2) 0.115(4) -0.027(2) 0.044(2) -0.0213(18)
O16 0.056(2) 0.034(2) 0.091(3) -0.0183(19) 0.044(2) -0.0214(18)
O17 0.083(3) 0.037(2) 0.042(2) 0.0100(16) 0.035(2) 0.007(2)
O18 0.060(2) 0.055(2) 0.044(2) 0.0209(17) 0.0304(18) 0.0194(18)
O19 0.070(3) 0.0260(18) 0.081(3) 0.0017(18) 0.048(2) -0.0010(18)
O20 0.046(2) 0.0218(17) 0.056(2) -0.0021(15) 0.0186(17) 0.0004(15)
O21 0.0366(19) 0.052(2) 0.0328(19) -0.0085(15) 0.0089(15) -0.0061(16)
O22 0.0361(19) 0.0418(19) 0.0283(17) -0.0005(14) 0.0085(14) 0.0002(15)
O23 0.044(2) 0.0345(19) 0.048(2) -0.0123(15) 0.0223(17) -0.0014(16)
O24 0.043(2) 0.0300(18) 0.058(2) -0.0081(16) 0.0247(17) 0.0032(16)
O25 0.0344(19) 0.0349(18) 0.0395(19) 0.0105(15) 0.0051(15) 0.0045(16)
O26 0.0346(19) 0.0339(19) 0.046(2) 0.0062(15) 0.0039(15) 0.0012(15)
O27 0.0336(18) 0.0323(19) 0.065(2) -0.0004(16) 0.0214(17) 0.0049(15)
O28 0.0368(18) 0.0313(18) 0.056(2) -0.0015(15) 0.0285(16) 0.0012(15)
O29 0.045(2) 0.0335(19) 0.0323(18) 0.0001(14) 0.0166(15) 0.0001(15)
O30 0.047(2) 0.0340(18) 0.0301(18) 0.0014(14) 0.0112(15) 0.0093(15)
O31 0.049(2) 0.0276(18) 0.053(2) -0.0011(15) 0.0300(17) -0.0036(15)
O32 0.0384(19) 0.0353(19) 0.060(2) -0.0107(16) 0.0290(17) -0.0100(15)
O33 0.0246(16) 0.0414(19) 0.0387(19) -0.0103(15) 0.0066(14) 0.0059(14)
O34 0.0298(18) 0.058(2) 0.0316(18) -0.0080(16) 0.0040(14) 0.0117(16)
O35 0.0325(17) 0.0350(18) 0.046(2) -0.0163(15) 0.0174(15) -0.0101(14)
O36 0.0283(17) 0.0311(17) 0.046(2) -0.0121(14) 0.0143(15) -0.0060(14)
O37 0.0328(18) 0.0276(17) 0.0359(18) 0.0072(13) 0.0142(14) 0.0037(14)
O38 0.0291(17) 0.0298(17) 0.0364(18) 0.0063(14) 0.0105(14) 0.0029(13)
C1 0.031(3) 0.035(3) 0.043(3) -0.006(2) 0.016(2) 0.004(2)
C2 0.053(3) 0.039(3) 0.096(4) -0.004(2) 0.040(3) 0.017(2)
C3 0.064(4) 0.041(7) 0.100(7) -0.010(5) 0.050(5) 0.018(4)
C4 0.072(4) 0.040(4) 0.103(4) -0.001(3) 0.043(4) 0.014(4)
C5 0.074(5) 0.039(5) 0.104(5) -0.010(4) 0.042(4) 0.016(4)
C6 0.037(3) 0.034(3) 0.032(3) -0.005(2) 0.014(2) 0.000(2)
C7 0.069(3) 0.082(4) 0.032(3) 0.018(2) 0.009(3) -0.009(3)
C8 0.121(5) 0.129(5) 0.061(4) 0.026(4) 0.029(4) -0.034(4)
C9 0.169(7) 0.114(4) 0.059(4) 0.000(3) 0.035(5) -0.029(4)
C10 0.099(4) 0.160(6) 0.079(5) 0.040(5) 0.020(4) 0.021(4)
C11 0.032(3) 0.045(3) 0.040(3) 0.000(2) 0.017(2) -0.002(2)
C12 0.062(3) 0.074(4) 0.079(4) -0.004(3) 0.053(3) -0.008(3)
C19 0.026(3) 0.053(3) 0.039(3) 0.008(2) 0.011(2) -0.003(2)
C20 0.034(3) 0.091(4) 0.051(3) 0.016(3) -0.005(2) 0.007(3)
C27 0.041(3) 0.038(3) 0.037(3) -0.005(2) 0.012(2) -0.017(2)
C28 0.053(3) 0.049(3) 0.091(4) -0.018(3) 0.031(3) -0.034(3)
C35 0.041(3) 0.043(3) 0.039(3) 0.005(2) 0.012(2) -0.015(3)
C36 0.084(4) 0.108(4) 0.043(3) 0.036(3) 0.014(3) 0.001(3)
C43 0.047(3) 0.024(3) 0.038(3) 0.002(2) 0.008(2) -0.002(2)
C44 0.083(3) 0.018(2) 0.068(3) 0.005(2) 0.020(2) 0.003(2)
C51 0.040(3) 0.026(2) 0.028(2) -0.0077(19) 0.005(2) -0.003(2)
C52 0.057(4) 0.050(3) 0.041(3) 0.002(3) 0.000(3) 0.010(3)
C53 0.103(6) 0.096(5) 0.035(3) 0.022(3) 0.004(3) 0.014(4)
C54 0.138(7) 0.040(4) 0.085(5) 0.019(3) 0.004(5) 0.025(4)
C55 0.056(5) 0.124(7) 0.082(5) 0.004(5) -0.014(4) 0.018(4)
C56 0.043(3) 0.031(3) 0.039(3) 0.001(2) 0.015(2) 0.011(2)
C57 0.067(3) 0.066(3) 0.084(4) -0.039(3) 0.048(3) 0.002(3)
C58 0.101(4) 0.125(6) 0.135(5) -0.050(4) 0.043(4) 0.038(4)
C59 0.119(6) 0.113(5) 0.100(5) -0.042(3) 0.072(4) -0.009(4)
C60 0.108(5) 0.104(5) 0.146(6) -0.075(4) 0.078(4) -0.024(4)
C61 0.042(3) 0.033(3) 0.033(3) 0.006(2) 0.012(2) 0.012(2)
C62 0.056(4) 0.057(4) 0.034(3) 0.015(3) 0.001(3) 0.010(3)
C63 0.159(9) 0.138(8) 0.089(6) 0.033(6) 0.019(6) 0.112(7)
C64 0.096(5) 0.093(5) 0.047(4) 0.030(4) 0.004(4) -0.014(4)
C65 0.085(6) 0.140(7) 0.073(5) 0.057(5) -0.039(4) -0.041(5)
C66 0.029(3) 0.044(3) 0.042(3) -0.002(2) 0.017(2) 0.004(2)
C67 0.036(3) 0.048(3) 0.095(5) 0.002(3) 0.037(3) 0.004(3)
C68 0.028(3) 0.085(5) 0.130(7) 0.014(5) 0.018(4) 0.011(3)
C69 0.052(4) 0.070(5) 0.158(8) 0.016(5) 0.057(5) -0.002(3)
C70 0.095(5) 0.096(6) 0.152(8) -0.027(5) 0.097(6) -0.001(4)
C71 0.031(3) 0.039(3) 0.030(3) 0.002(2) 0.015(2) 0.002(2)
C72 0.065(4) 0.050(3) 0.033(3) 0.000(2) 0.020(3) 0.009(3)
C73 0.150(8) 0.118(6) 0.055(5) 0.005(4) 0.047(5) -0.039(6)
C74 0.118(6) 0.088(5) 0.039(4) -0.017(3) 0.010(4) -0.001(4)
C75 0.121(7) 0.206(10) 0.049(4) 0.003(5) 0.004(4) 0.113(7)
C76 0.032(3) 0.035(3) 0.054(3) 0.001(2) 0.021(2) -0.002(2)
C77 0.090(4) 0.045(3) 0.122(5) 0.005(3) 0.076(4) -0.010(3)
C84 0.033(3) 0.053(3) 0.042(3) -0.005(3) 0.003(2) 0.007(3)
C85 0.089(4) 0.185(7) 0.067(4) -0.022(4) -0.013(3) 0.062(4)
C92 0.032(3) 0.025(2) 0.028(2) 0.0002(18) 0.008(2) 0.002(2)
C93 0.033(3) 0.034(3) 0.031(3) -0.006(2) 0.004(2) -0.005(2)
C94 0.103(5) 0.065(4) 0.033(3) 0.009(3) -0.012(3) -0.019(4)
C95 0.064(4) 0.078(4) 0.073(4) -0.046(4) 0.030(3) -0.004(3)
C96 0.056(4) 0.053(3) 0.051(4) -0.011(3) 0.010(3) -0.019(3)
C97 0.037(3) 0.015(2) 0.033(3) 0.0054(18) 0.006(2) 0.0028(19)
C98 0.051(3) 0.036(3) 0.032(3) -0.005(2) -0.004(2) 0.001(2)
C99 0.083(4) 0.039(3) 0.047(3) -0.012(3) 0.006(3) -0.008(3)
C100 0.070(5) 0.077(5) 0.055(4) -0.020(3) -0.028(3) 0.022(4)
C101 0.120(6) 0.085(5) 0.031(3) -0.006(3) 0.022(4) -0.020(4)
C13 0.084(7) 0.112(7) 0.160(10) -0.045(7) 0.096(7) -0.044(5)
C15 0.087(7) 0.095(6) 0.142(10) -0.020(5) 0.085(7) -0.004(5)
C17 0.105(7) 0.198(12) 0.088(6) 0.020(6) 0.071(5) 0.000(7)
C21 0.097(9) 0.128(8) 0.093(9) 0.012(6) -0.057(6) -0.021(6)
C23 0.078(7) 0.179(11) 0.056(6) 0.052(7) 0.000(5) 0.006(7)
C25 0.074(8) 0.193(11) 0.095(8) 0.010(8) -0.003(6) 0.063(8)
C29 0.077(6) 0.092(6) 0.161(8) -0.075(6) 0.045(6) -0.052(5)
C31 0.053(4) 0.109(6) 0.135(8) -0.039(5) 0.023(5) -0.032(4)
C33 0.159(9) 0.111(8) 0.125(7) -0.002(5) 0.066(6) -0.091(7)
C38 0.092(4) 0.123(6) 0.058(5) 0.039(4) 0.021(4) -0.001(4)
C40 0.104(5) 0.128(5) 0.067(5) 0.016(4) 0.025(4) -0.011(4)
C42 0.089(4) 0.120(5) 0.053(5) 0.030(4) 0.011(4) 0.005(3)
C45 0.089(4) 0.033(3) 0.074(4) 0.004(3) 0.023(3) 0.008(3)
C47 0.087(3) 0.024(3) 0.070(4) 0.007(3) 0.022(3) 0.003(2)
C49 0.094(4) 0.031(3) 0.071(3) 0.005(2) 0.022(3) 0.007(3)
C78 0.126(5) 0.062(4) 0.150(6) 0.009(4) 0.090(5) -0.024(4)
C80 0.131(5) 0.072(4) 0.149(6) 0.023(4) 0.083(5) -0.014(4)
C82 0.118(5) 0.072(4) 0.151(6) 0.011(4) 0.099(5) -0.018(4)
C86 0.092(5) 0.188(7) 0.071(4) -0.023(4) -0.013(3) 0.059(4)
C88 0.089(5) 0.187(7) 0.070(4) -0.022(4) -0.014(3) 0.064(4)
C90 0.095(5) 0.190(7) 0.070(4) -0.018(4) -0.013(3) 0.059(4)
C14 0.067(9) 0.142(19) 0.098(11) 0.011(11) 0.066(7) 0.002(10)
C16 0.112(19) 0.091(13) 0.092(11) -0.013(10) 0.077(11) -0.025(12)
C18 0.081(17) 0.083(8) 0.090(16) -0.004(8) 0.069(13) -0.018(8)
C22 0.069(13) 0.122(10) 0.063(7) 0.012(7) 0.006(8) 0.015(9)
C24 0.072(13) 0.099(6) 0.076(13) 0.021(5) 0.004(10) 0.008(5)
C26 0.033(6) 0.104(10) 0.064(11) 0.026(8) -0.006(7) 0.015(7)
C30 0.07(2) 0.08(2) 0.097(9) -0.016(8) 0.032(8) -0.056(15)
C32 0.055(16) 0.055(18) 0.095(18) -0.015(14) 0.030(15) -0.037(12)
C34 0.066(18) 0.050(11) 0.113(18) -0.010(12) 0.038(15) -0.036(11)
C37 0.093(6) 0.115(5) 0.043(9) 0.032(5) 0.020(6) -0.004(5)
C39 0.098(7) 0.126(9) 0.053(6) 0.026(6) 0.020(6) 0.001(6)
C41 0.087(4) 0.110(9) 0.053(9) 0.034(7) 0.015(4) 0.000(4)
C46 0.083(4) 0.026(3) 0.068(4) 0.005(3) 0.022(3) 0.009(3)
C48 0.093(4) 0.027(3) 0.076(4) 0.008(3) 0.034(3) 0.001(3)
C50 0.100(4) 0.036(3) 0.076(4) 0.006(3) 0.012(3) 0.008(3)
C79 0.127(6) 0.062(4) 0.148(6) 0.015(4) 0.090(5) -0.015(4)
C81 0.128(6) 0.073(5) 0.148(6) 0.017(4) 0.091(5) -0.018(4)
C83 0.121(5) 0.070(4) 0.152(6) 0.012(5) 0.092(5) -0.021(4)
C87 0.090(5) 0.188(7) 0.070(4) -0.022(4) -0.013(3) 0.060(5)
C89 0.091(5) 0.186(7) 0.069(4) -0.021(4) -0.013(4) 0.062(4)
C91 0.093(5) 0.188(7) 0.068(4) -0.022(4) -0.012(3) 0.061(5)
S1 0.124(4) 0.120(6) 0.103(3) -0.006(3) 0.040(3) 0.001(4)
O3 0.125(5) 0.124(6) 0.107(4) -0.005(4) 0.039(4) 0.000(5)
O4 0.123(5) 0.121(6) 0.108(4) -0.007(4) 0.041(4) 0.001(4)
O1 0.123(5) 0.122(6) 0.107(4) -0.006(4) 0.040(4) 0.006(4)
O2 0.124(5) 0.121(6) 0.108(4) -0.007(4) 0.041(4) 0.003(4)
O6 0.124(5) 0.120(6) 0.108(4) -0.007(4) 0.041(4) 0.002(5)
O74 0.124(5) 0.121(6) 0.107(4) -0.006(4) 0.041(4) 0.003(4)
S4 0.124(5) 0.120(6) 0.101(3) -0.005(3) 0.040(3) 0.000(4)
S1A 0.123(5) 0.119(6) 0.100(3) -0.006(3) 0.039(3) 0.000(4)
C5A 0.075(4) 0.038(3) 0.105(5) -0.007(3) 0.039(4) 0.014(3)
C4A 0.070(4) 0.039(4) 0.100(4) 0.001(3) 0.042(3) 0.016(4)
C3A 0.067(4) 0.045(7) 0.101(7) -0.007(4) 0.051(5) 0.018(3)

loop_
_atom_type_symbol
_atom_type_description
_atom_type_scat_dispersion_real
_atom_type_scat_dispersion_imag
_atom_type_scat_source
C C 0.0033 0.0016 'International Tables Vol C Tables 4.2.6.8 and 6.1.1.4'
H H 0.0000 0.0000 'International Tables Vol C Tables 4.2.6.8 and 6.1.1.4'
Cr Cr 0.3209 0.6236 'International Tables Vol C Tables 4.2.6.8 and 6.1.1.4'
F F 0.0171 0.0103 'International Tables Vol C Tables 4.2.6.8 and 6.1.1.4'
O O 0.0106 0.0060 'International Tables Vol C Tables 4.2.6.8 and 6.1.1.4'
S S 0.1246 0.1234 'International Tables Vol C Tables 4.2.6.8 and 6.1.1.4'

loop_
_geom_angle_atom_site_label_1
_geom_angle_atom_site_label_2
_geom_angle_atom_site_label_3
_geom_angle
F1 Cr1 F8 90.56(10)
F1 Cr1 O7 92.76(11)
F1 Cr1 O9 90.20(12)
F1 Cr1 O36 177.43(12)
F1 Cr1 O38 85.19(11)
F8 Cr1 O7 175.72(12)
F8 Cr1 O9 89.98(11)
F8 Cr1 O36 90.30(11)
F8 Cr1 O38 89.85(11)
O7 Cr1 O9 92.69(14)
O7 Cr1 O36 86.49(13)
O7 Cr1 O38 87.75(13)
O9 Cr1 O36 87.37(13)
O9 Cr1 O38 175.39(13)
O36 Cr1 O38 97.24(13)
F1 Cr2 F2 88.77(10)
F1 Cr2 O8 92.22(12)
F1 Cr2 O10 90.76(12)
F1 Cr2 O11 178.58(14)
F1 Cr2 O13 90.68(13)
F2 Cr2 O8 178.58(14)
F2 Cr2 O10 89.51(12)
F2 Cr2 O11 92.11(12)
F2 Cr2 O13 91.86(13)
O8 Cr2 O10 91.49(15)
O8 Cr2 O11 86.92(14)
O8 Cr2 O13 87.11(16)
O11 Cr2 O10 88.13(15)
O11 Cr2 O13 90.41(16)
O13 Cr2 O10 178.03(15)
F2 Cr3 F3 90.02(10)
F2 Cr3 O12 91.10(13)
F2 Cr3 O14 92.07(12)
F2 Cr3 O15 176.80(13)
F2 Cr3 O17 90.03(13)
F3 Cr3 O12 178.50(13)
F3 Cr3 O14 90.63(13)
F3 Cr3 O15 93.09(13)
F3 Cr3 O17 90.87(13)
O14 Cr3 O12 90.33(17)
O15 Cr3 O12 85.80(15)
O15 Cr3 O14 87.14(16)
O15 Cr3 O17 90.68(17)
O17 Cr3 O12 88.13(16)
O17 Cr3 O14 177.42(15)
F3 Cr4 F4 91.75(10)
F3 Cr4 O16 92.70(12)
F3 Cr4 O18 90.22(13)
F3 Cr4 O19 176.63(13)
F3 Cr4 O21 87.40(12)
F4 Cr4 O16 175.44(13)
F4 Cr4 O18 90.18(13)
F4 Cr4 O19 90.70(13)
F4 Cr4 O21 90.18(12)
O16 Cr4 O18 90.82(16)
O16 Cr4 O19 84.89(15)
O16 Cr4 O21 89.01(15)
O19 Cr4 O18 87.45(15)
O19 Cr4 O21 94.91(15)
O21 Cr4 O18 177.60(15)
F4 Cr5 O20 92.36(12)
F4 Cr5 O22 90.11(12)
F4 Cr5 O23 178.30(12)
F4 Cr5 O25 90.12(12)
F5 Cr5 F4 89.45(10)
F5 Cr5 O20 177.52(12)
F5 Cr5 O22 87.42(11)
F5 Cr5 O23 91.97(12)
F5 Cr5 O25 91.32(12)
O20 Cr5 O23 86.25(14)
O20 Cr5 O25 86.99(13)
O22 Cr5 O20 94.26(14)
O22 Cr5 O23 89.02(14)
O22 Cr5 O25 178.72(14)
O23 Cr5 O25 90.79(14)
F5 Cr6 O24 93.35(12)
F5 Cr6 O26 91.57(12)
F5 Cr6 O27 179.49(14)
F5 Cr6 O29 89.14(11)
F6 Cr6 F5 89.34(10)
F6 Cr6 O24 177.31(12)
F6 Cr6 O26 90.11(12)
F6 Cr6 O27 90.19(12)
F6 Cr6 O29 92.56(11)
O24 Cr6 O29 87.51(13)
O26 Cr6 O24 89.79(14)
O26 Cr6 O27 88.25(14)
O26 Cr6 O29 177.24(14)
O27 Cr6 O24 87.13(13)
O27 Cr6 O29 91.06(14)
F6 Cr7 O28 92.20(11)
F6 Cr7 O30 91.12(12)
F6 Cr7 O31 178.50(12)
F6 Cr7 O33 88.96(12)
F7 Cr7 F6 88.75(10)
F7 Cr7 O28 178.18(13)
F7 Cr7 O30 90.22(12)
F7 Cr7 O31 92.15(11)
F7 Cr7 O33 91.08(11)
O28 Cr7 O33 87.38(13)
O30 Cr7 O28 91.31(13)
O30 Cr7 O31 87.69(14)
O30 Cr7 O33 178.69(13)
O31 Cr7 O28 86.93(13)
O31 Cr7 O33 92.22(14)
F7 Cr8 F8 89.12(10)
F7 Cr8 O32 93.78(11)
F7 Cr8 O34 90.16(12)
F7 Cr8 O35 177.98(13)
F7 Cr8 O37 85.21(11)
F8 Cr8 O32 176.19(12)
F8 Cr8 O34 90.50(12)
F8 Cr8 O35 90.80(11)
F8 Cr8 O37 90.46(11)
O34 Cr8 O32 91.97(14)
O34 Cr8 O35 87.82(13)
O35 Cr8 O32 86.40(13)
O37 Cr8 O32 87.31(13)
O37 Cr8 O34 175.26(13)
O37 Cr8 O35 96.81(13)
Cr2 F1 Cr1 124.92(12)
Cr3 F2 Cr2 124.56(12)
Cr3 F3 Cr4 123.91(12)
Cr4 F4 Cr5 124.14(12)
Cr5 F5 Cr6 123.91(12)
Cr6 F6 Cr7 123.43(12)
Cr7 F7 Cr8 123.21(12)
Cr1 F8 Cr8 124.88(12)
C1 O7 Cr1 135.1(3)
C1 O8 Cr2 134.3(3)
C6 O9 Cr1 133.8(3)
C6 O10 Cr2 134.9(3)
C11 O11 Cr2 134.7(3)
C11 O12 Cr3 134.9(3)
C19 O13 Cr2 134.2(3)
C19 O14 Cr3 135.0(3)
C27 O15 Cr3 133.7(3)
C27 O16 Cr4 136.3(3)
C35 O17 Cr3 135.5(3)
C35 O18 Cr4 133.7(3)
C43 O19 Cr4 134.1(3)
C43 O20 Cr5 133.2(3)
C51 O21 Cr4 134.2(3)
C51 O22 Cr5 132.5(3)
C56 O23 Cr5 131.5(3)
C56 O24 Cr6 135.0(3)
C61 O25 Cr5 135.9(3)
C61 O26 Cr6 130.4(3)
C66 O27 Cr6 129.5(3)
C66 O28 Cr7 133.9(3)
C71 O29 Cr6 135.0(3)
C71 O30 Cr7 128.7(3)
C76 O31 Cr7 130.6(3)
C76 O32 Cr8 134.0(3)
C84 O33 Cr7 134.6(3)
C84 O34 Cr8 129.8(3)
C92 O35 Cr8 133.0(3)
C92 O36 Cr1 134.4(3)
C97 O37 Cr8 130.5(3)
C97 O38 Cr1 130.8(3)
O7 C1 O8 125.0(4)
O7 C1 C2 116.7(4)
O8 C1 C2 118.2(4)
C1 C2 C3 104.1(13)
C1 C2 C5 103.0(7)
C1 C2 C5A 112.1(5)
C1 C2 C4A 101.8(5)
C3 C2 C5 105.2(13)
C4 C2 C1 116.2(9)
C4 C2 C3 112.2(17)
C4 C2 C5 114.8(11)
C5A C2 C4A 103.6(7)
C3A C2 C1 113.3(8)
C3A C2 C5A 114.6(7)
C3A C2 C4A 110.2(9)
C2 C3 H3A 109.5
C2 C3 H3B 109.5
C2 C3 H3C 109.5
H3A C3 H3B 109.5
H3A C3 H3C 109.5
H3B C3 H3C 109.5
C2 C4 H4A 109.5
C2 C4 H4B 109.5
C2 C4 H4C 109.5
H4A C4 H4B 109.5
H4A C4 H4C 109.5
H4B C4 H4C 109.5
C2 C5 H5A 109.5
C2 C5 H5B 109.5
C2 C5 H5C 109.5
H5A C5 H5B 109.5
H5A C5 H5C 109.5
H5B C5 H5C 109.5
O9 C6 C7 117.8(4)
O10 C6 O9 124.9(4)
O10 C6 C7 117.3(4)
C6 C7 C10 107.0(5)
C8 C7 C6 112.8(5)
C8 C7 C9 110.3(6)
C8 C7 C10 111.8(6)
C9 C7 C6 108.6(5)
C9 C7 C10 106.1(6)
C7 C8 H8A 109.5
C7 C8 H8B 109.5
C7 C8 H8C 109.5
H8A C8 H8B 109.5
H8A C8 H8C 109.5
H8B C8 H8C 109.5
C7 C9 H9A 109.5
C7 C9 H9B 109.5
C7 C9 H9C 109.5
H9A C9 H9B 109.5
H9A C9 H9C 109.5
H9B C9 H9C 109.5
C7 C10 H10A 109.5
C7 C10 H10B 109.5
C7 C10 H10C 109.5
H10A C10 H10B 109.5
H10A C10 H10C 109.5
H10B C10 H10C 109.5
O11 C11 O12 125.3(4)
O11 C11 C12 116.9(4)
O12 C11 C12 117.8(4)
C11 C12 C15 111.7(5)
C11 C12 C17 104.8(5)
C11 C12 C14 102.4(8)
C13 C12 C11 111.3(5)
C13 C12 C15 109.9(3)
C13 C12 C17 109.8(3)
C15 C12 C17 109.4(3)
C16 C12 C11 116.0(9)
C16 C12 C14 109.7(3)
C16 C12 C18 109.7(3)
C18 C12 C11 109.1(8)
C18 C12 C14 109.6(3)
O13 C19 O14 124.9(4)
O13 C19 C20 118.5(4)
O14 C19 C20 116.6(4)
C19 C20 C21 112.0(5)
C19 C20 C24 110.9(9)
C23 C20 C19 108.3(5)
C23 C20 C21 108.6(4)
C25 C20 C19 108.1(5)
C25 C20 C21 111.1(8)
C25 C20 C23 108.7(5)
C22 C20 C19 111.7(9)
C22 C20 C24 108.7(5)
C22 C20 C26 112.6(13)
C26 C20 C19 104.3(8)
C26 C20 C24 108.6(5)
O15 C27 O16 125.1(4)
O15 C27 C28 117.7(4)
O16 C27 C28 117.2(4)
C29 C28 C27 110.9(4)
C31 C28 C27 109.3(5)
C31 C28 C29 110.6(3)
C31 C28 C33 110.6(3)
C33 C28 C27 104.7(4)
C33 C28 C29 110.6(3)
C30 C28 C27 107.2(12)
C32 C28 C27 110.5(12)
C32 C28 C30 110.6(3)
C32 C28 C34 110.5(3)
C34 C28 C27 107.4(12)
C34 C28 C30 110.5(3)
O17 C35 C36 115.7(5)
O18 C35 O17 125.1(4)
O18 C35 C36 119.2(5)
C35 C36 C40 108.8(5)
C35 C36 C37 96.1(8)
C38 C36 C35 108.9(5)
C38 C36 C40 108.7(3)
C38 C36 C42 109.6(3)
C42 C36 C35 112.0(5)
C42 C36 C40 108.8(3)
C39 C36 C35 121.0(9)
C39 C36 C37 109.0(3)
C39 C36 C41 109.1(3)
C41 C36 C35 111.6(8)
C41 C36 C37 108.8(3)
O19 C43 C44 117.1(4)
O20 C43 O19 125.4(4)
O20 C43 C44 117.5(4)
C43 C44 C47 111.8(6)
C43 C44 C49 100.9(6)
C43 C44 C46 110.5(4)
C45 C44 C43 115.6(7)
C45 C44 C47 109.6(3)
C45 C44 C49 109.5(3)
C47 C44 C49 109.0(3)
C48 C44 C43 111.3(4)
C48 C44 C46 109.6(3)
C48 C44 C50 110.2(3)
C50 C44 C43 105.9(4)
C50 C44 C46 109.2(3)
O21 C51 C52 117.1(4)
O22 C51 O21 124.8(4)
O22 C51 C52 118.0(4)
C51 C52 C53 110.0(4)
C51 C52 C54 103.5(4)
C51 C52 C55 111.3(5)
C53 C52 C54 110.9(6)
C55 C52 C53 110.9(5)
C55 C52 C54 110.0(6)
C52 C53 H53A 109.5
C52 C53 H53B 109.5
C52 C53 H53C 109.5
H53A C53 H53B 109.5
H53A C53 H53C 109.5
H53B C53 H53C 109.5
C52 C54 H54A 109.5
C52 C54 H54B 109.5
C52 C54 H54C 109.5
H54A C54 H54B 109.5
H54A C54 H54C 109.5
H54B C54 H54C 109.5
C52 C55 H55A 109.5
C52 C55 H55B 109.5
C52 C55 H55C 109.5
H55A C55 H55B 109.5
H55A C55 H55C 109.5
H55B C55 H55C 109.5
O23 C56 O24 125.5(4)
O23 C56 C57 118.1(5)
O24 C56 C57 116.5(5)
C56 C57 C59 108.2(5)
C58 C57 C56 108.0(5)
C58 C57 C59 104.4(6)
C60 C57 C56 112.7(5)
C60 C57 C58 113.4(6)
C60 C57 C59 109.7(6)
C57 C58 H58A 109.5
C57 C58 H58B 109.5
C57 C58 H58C 109.5
H58A C58 H58B 109.5
H58A C58 H58C 109.5
H58B C58 H58C 109.5
C57 C59 H59A 109.5
C57 C59 H59B 109.5
C57 C59 H59C 109.5
H59A C59 H59B 109.5
H59A C59 H59C 109.5
H59B C59 H59C 109.5
C57 C60 H60A 109.5
C57 C60 H60B 109.5
C57 C60 H60C 109.5
H60A C60 H60B 109.5
H60A C60 H60C 109.5
H60B C60 H60C 109.5
O25 C61 O26 125.9(4)
O25 C61 C62 117.0(4)
O26 C61 C62 117.1(4)
C61 C62 C63 105.5(5)
C64 C62 C61 108.7(5)
C64 C62 C63 108.0(6)
C65 C62 C61 111.6(5)
C65 C62 C63 113.1(7)
C65 C62 C64 109.8(6)
C62 C63 H63A 109.5
C62 C63 H63B 109.5
C62 C63 H63C 109.5
H63A C63 H63B 109.5
H63A C63 H63C 109.5
H63B C63 H63C 109.5
C62 C64 H64A 109.5
C62 C64 H64B 109.5
C62 C64 H64C 109.5
H64A C64 H64B 109.5
H64A C64 H64C 109.5
H64B C64 H64C 109.5
C62 C65 H65A 109.5
C62 C65 H65B 109.5
C62 C65 H65C 109.5
H65A C65 H65B 109.5
H65A C65 H65C 109.5
H65B C65 H65C 109.5
O27 C66 O28 125.5(4)
O27 C66 C67 116.3(4)
O28 C66 C67 118.2(4)
C66 C67 C69 111.1(4)
C66 C67 C70 107.5(5)
C68 C67 C66 107.2(5)
C68 C67 C69 110.8(5)
C68 C67 C70 109.6(5)
C69 C67 C70 110.5(6)
C67 C68 H68A 109.5
C67 C68 H68B 109.5
C67 C68 H68C 109.5
H68A C68 H68B 109.5
H68A C68 H68C 109.5
H68B C68 H68C 109.5
C67 C69 H69A 109.5
C67 C69 H69B 109.5
C67 C69 H69C 109.5
H69A C69 H69B 109.5
H69A C69 H69C 109.5
H69B C69 H69C 109.5
C67 C70 H70A 109.5
C67 C70 H70B 109.5
C67 C70 H70C 109.5
H70A C70 H70B 109.5
H70A C70 H70C 109.5
H70B C70 H70C 109.5
O29 C71 O30 125.0(4)
O29 C71 C72 117.9(4)
O30 C71 C72 117.0(4)
C71 C72 C73 105.7(5)
C71 C72 C74 111.8(5)
C74 C72 C73 109.5(5)
C75 C72 C71 109.9(4)
C75 C72 C73 109.2(6)
C75 C72 C74 110.6(6)
C72 C73 H73A 109.5
C72 C73 H73B 109.5
C72 C73 H73C 109.5
H73A C73 H73B 109.5
H73A C73 H73C 109.5
H73B C73 H73C 109.5
C72 C74 H74A 109.5
C72 C74 H74B 109.5
C72 C74 H74C 109.5
H74A C74 H74B 109.5
H74A C74 H74C 109.5
H74B C74 H74C 109.5
C72 C75 H75A 109.5
C72 C75 H75B 109.5
C72 C75 H75C 109.5
H75A C75 H75B 109.5
H75A C75 H75C 109.5
H75B C75 H75C 109.5
O31 C76 O32 126.0(4)
O31 C76 C77 117.1(4)
O32 C76 C77 116.8(4)
C76 C77 C78 111.2(5)
C76 C77 C80 105.1(5)
C76 C77 C83 101.3(7)
C78 C77 C80 109.9(3)
C82 C77 C76 110.5(5)
C82 C77 C78 110.1(3)
C82 C77 C80 110.0(3)
C79 C77 C76 113.0(7)
C79 C77 C81 110.1(3)
C79 C77 C83 110.1(3)
C81 C77 C76 112.1(7)
C81 C77 C83 109.9(3)
O33 C84 O34 126.2(4)
O33 C84 C85 117.2(4)
O34 C84 C85 116.6(5)
C84 C85 C86 107.1(6)
C84 C85 C90 107.4(6)
C84 C85 C87 105.1(8)
C84 C85 C89 104.4(8)
C88 C85 C84 113.2(6)
C88 C85 C86 109.7(3)
C88 C85 C90 110.0(3)
C90 C85 C86 109.4(3)
C87 C85 C89 109.6(3)
C91 C85 C84 118.1(8)
C91 C85 C87 109.7(3)
C91 C85 C89 109.7(3)
O35 C92 C93 116.9(4)
O36 C92 O35 124.8(4)
O36 C92 C93 118.3(4)
C92 C93 C94 104.4(4)
C92 C93 C95 111.2(4)
C92 C93 C96 111.0(4)
C94 C93 C95 110.7(5)
C94 C93 C96 109.3(4)
C95 C93 C96 110.1(4)
C93 C94 H94A 109.5
C93 C94 H94B 109.5
C93 C94 H94C 109.5
H94A C94 H94B 109.5
H94A C94 H94C 109.5
H94B C94 H94C 109.5
C93 C95 H95A 109.5
C93 C95 H95B 109.5
C93 C95 H95C 109.5
H95A C95 H95B 109.5
H95A C95 H95C 109.5
H95B C95 H95C 109.5
C93 C96 H96A 109.5
C93 C96 H96B 109.5
C93 C96 H96C 109.5
H96A C96 H96B 109.5
H96A C96 H96C 109.5
H96B C96 H96C 109.5
O37 C97 C98 117.7(4)
O38 C97 O37 124.2(4)
O38 C97 C98 118.0(4)
C97 C98 C99 103.6(4)
C97 C98 C100 111.2(4)
C97 C98 C101 112.2(4)
C100 C98 C99 109.6(5)
C100 C98 C101 110.8(5)
C101 C98 C99 109.2(5)
C98 C99 H99A 109.5
C98 C99 H99B 109.5
C98 C99 H99C 109.5
H99A C99 H99B 109.5
H99A C99 H99C 109.5
H99B C99 H99C 109.5
C98 C100 H10D 109.5
C98 C100 H10E 109.5
C98 C100 H10F 109.5
H10D C100 H10E 109.5
H10D C100 H10F 109.5
H10E C100 H10F 109.5
C98 C101 H10G 109.5
C98 C101 H10H 109.5
C98 C101 H10I 109.5
H10G C101 H10H 109.5
H10G C101 H10I 109.5
H10H C101 H10I 109.5
C12 C13 H13A 109.5
C12 C13 H13B 109.5
C12 C13 H13C 109.5
H13A C13 H13B 109.5
H13A C13 H13C 109.5
H13B C13 H13C 109.5
C12 C15 H15A 109.5
C12 C15 H15B 109.5
C12 C15 H15C 109.5
H15A C15 H15B 109.5
H15A C15 H15C 109.5
H15B C15 H15C 109.5
C12 C17 H17A 109.5
C12 C17 H17B 109.5
C12 C17 H17C 109.5
H17A C17 H17B 109.5
H17A C17 H17C 109.5
H17B C17 H17C 109.5
C20 C21 H21A 109.5
C20 C21 H21B 109.5
C20 C21 H21C 109.5
H21A C21 H21B 109.5
H21A C21 H21C 109.5
H21B C21 H21C 109.5
C20 C23 H23A 109.5
C20 C23 H23B 109.5
C20 C23 H23C 109.5
H23A C23 H23B 109.5
H23A C23 H23C 109.5
H23B C23 H23C 109.5
C20 C25 H25A 109.5
C20 C25 H25B 109.5
C20 C25 H25C 109.5
H25A C25 H25B 109.5
H25A C25 H25C 109.5
H25B C25 H25C 109.5
C28 C29 H29A 109.5
C28 C29 H29B 109.5
C28 C29 H29C 109.5
H29A C29 H29B 109.5
H29A C29 H29C 109.5
H29B C29 H29C 109.5
C28 C31 H31A 109.5
C28 C31 H31B 109.5
C28 C31 H31C 109.5
H31A C31 H31B 109.5
H31A C31 H31C 109.5
H31B C31 H31C 109.5
C28 C33 H33A 109.5
C28 C33 H33B 109.5
C28 C33 H33C 109.5
H33A C33 H33B 109.5
H33A C33 H33C 109.5
H33B C33 H33C 109.5
C36 C38 H38A 109.5
C36 C38 H38B 109.5
C36 C38 H38C 109.5
H38A C38 H38B 109.5
H38A C38 H38C 109.5
H38B C38 H38C 109.5
C36 C40 H40A 109.5
C36 C40 H40B 109.5
C36 C40 H40C 109.5
H40A C40 H40B 109.5
H40A C40 H40C 109.5
H40B C40 H40C 109.5
C36 C42 H42A 109.5
C36 C42 H42B 109.5
C36 C42 H42C 109.5
H42A C42 H42B 109.5
H42A C42 H42C 109.5
H42B C42 H42C 109.5
C44 C45 H45A 109.5
C44 C45 H45B 109.5
C44 C45 H45C 109.5
H45A C45 H45B 109.5
H45A C45 H45C 109.5
H45B C45 H45C 109.5
C44 C47 H47A 109.5
C44 C47 H47B 109.5
C44 C47 H47C 109.5
H47A C47 H47B 109.5
H47A C47 H47C 109.5
H47B C47 H47C 109.5
C44 C49 H49A 109.5
C44 C49 H49B 109.5
C44 C49 H49C 109.5
H49A C49 H49B 109.5
H49A C49 H49C 109.5
H49B C49 H49C 109.5
C77 C78 H78A 109.5
C77 C78 H78B 109.5
C77 C78 H78C 109.5
H78A C78 H78B 109.5
H78A C78 H78C 109.5
H78B C78 H78C 109.5
C77 C80 H80A 109.5
C77 C80 H80B 109.5
C77 C80 H80C 109.5
H80A C80 H80B 109.5
H80A C80 H80C 109.5
H80B C80 H80C 109.5
C77 C82 H82A 109.5
C77 C82 H82B 109.5
C77 C82 H82C 109.5
H82A C82 H82B 109.5
H82A C82 H82C 109.5
H82B C82 H82C 109.5
C85 C86 H86A 109.5
C85 C86 H86B 109.5
C85 C86 H86C 109.5
H86A C86 H86B 109.5
H86A C86 H86C 109.5
H86B C86 H86C 109.5
C85 C88 H88A 109.5
C85 C88 H88B 109.5
C85 C88 H88C 109.5
H88A C88 H88B 109.5
H88A C88 H88C 109.5
H88B C88 H88C 109.5
C85 C90 H90A 109.5
C85 C90 H90B 109.5
C85 C90 H90C 109.5
H90A C90 H90B 109.5
H90A C90 H90C 109.5
H90B C90 H90C 109.5
C12 C14 H14A 109.5
C12 C14 H14B 109.5
C12 C14 H14C 109.5
H14A C14 H14B 109.5
H14A C14 H14C 109.5
H14B C14 H14C 109.5
C12 C16 H16A 109.5
C12 C16 H16B 109.5
C12 C16 H16C 109.5
H16A C16 H16B 109.5
H16A C16 H16C 109.5
H16B C16 H16C 109.5
C12 C18 H18A 109.5
C12 C18 H18B 109.5
C12 C18 H18C 109.5
H18A C18 H18B 109.5
H18A C18 H18C 109.5
H18B C18 H18C 109.5
C20 C22 H22A 109.5
C20 C22 H22B 109.5
C20 C22 H22C 109.5
H22A C22 H22B 109.5
H22A C22 H22C 109.5
H22B C22 H22C 109.5
C20 C24 H24A 109.5
C20 C24 H24B 109.5
C20 C24 H24C 109.5
H24A C24 H24B 109.5
H24A C24 H24C 109.5
H24B C24 H24C 109.5
C20 C26 H26A 109.5
C20 C26 H26B 109.5
C20 C26 H26C 109.5
H26A C26 H26B 109.5
H26A C26 H26C 109.5
H26B C26 H26C 109.5
C28 C30 H30A 109.5
C28 C30 H30B 109.5
C28 C30 H30C 109.5
H30A C30 H30B 109.5
H30A C30 H30C 109.5
H30B C30 H30C 109.5
C28 C32 H32A 109.5
C28 C32 H32B 109.5
C28 C32 H32C 109.5
H32A C32 H32B 109.5
H32A C32 H32C 109.5
H32B C32 H32C 109.5
C28 C34 H34A 109.5
C28 C34 H34B 109.5
C28 C34 H34C 109.5
H34A C34 H34B 109.5
H34A C34 H34C 109.5
H34B C34 H34C 109.5
C36 C37 H37A 109.5
C36 C37 H37B 109.5
C36 C37 H37C 109.5
H37A C37 H37B 109.5
H37A C37 H37C 109.5
H37B C37 H37C 109.5
C36 C39 H39A 109.5
C36 C39 H39B 109.5
C36 C39 H39C 109.5
H39A C39 H39B 109.5
H39A C39 H39C 109.5
H39B C39 H39C 109.5
C36 C41 H41A 109.5
C36 C41 H41B 109.5
C36 C41 H41C 109.5
H41A C41 H41B 109.5
H41A C41 H41C 109.5
H41B C41 H41C 109.5
C44 C46 H46A 109.5
C44 C46 H46B 109.5
C44 C46 H46C 109.5
H46A C46 H46B 109.5
H46A C46 H46C 109.5
H46B C46 H46C 109.5
C44 C48 H48A 109.5
C44 C48 H48B 109.5
C44 C48 H48C 109.5
H48A C48 H48B 109.5
H48A C48 H48C 109.5
H48B C48 H48C 109.5
C44 C50 H50A 109.5
C44 C50 H50B 109.5
C44 C50 H50C 109.5
H50A C50 H50B 109.5
H50A C50 H50C 109.5
H50B C50 H50C 109.5
C77 C79 H79A 109.5
C77 C79 H79B 109.5
C77 C79 H79C 109.5
H79A C79 H79B 109.5
H79A C79 H79C 109.5
H79B C79 H79C 109.5
C77 C81 H81A 109.5
C77 C81 H81B 109.5
C77 C81 H81C 109.5
H81A C81 H81B 109.5
H81A C81 H81C 109.5
H81B C81 H81C 109.5
C77 C83 H83A 109.5
C77 C83 H83B 109.5
C77 C83 H83C 109.5
H83A C83 H83B 109.5
H83A C83 H83C 109.5
H83B C83 H83C 109.5
C85 C87 H87A 109.5
C85 C87 H87B 109.5
C85 C87 H87C 109.5
H87A C87 H87B 109.5
H87A C87 H87C 109.5
H87B C87 H87C 109.5
C85 C89 H89A 109.5
C85 C89 H89B 109.5
C85 C89 H89C 109.5
H89A C89 H89B 109.5
H89A C89 H89C 109.5
H89B C89 H89C 109.5
C85 C91 H91A 109.5
C85 C91 H91B 109.5
C85 C91 H91C 109.5
H91A C91 H91B 109.5
H91A C91 H91C 109.5
H91B C91 H91C 109.5
O4 S1 O3 113.9(15)
O6 S4 O74 123(2)
O2 S1A O1 114.4(13)
C2 C5A H5AA 109.5
C2 C5A H5AB 109.5
C2 C5A H5AC 109.5
H5AA C5A H5AB 109.5
H5AA C5A H5AC 109.5
H5AB C5A H5AC 109.5
C2 C4A H4AA 109.5
C2 C4A H4AB 109.5
C2 C4A H4AC 109.5
H4AA C4A H4AB 109.5
H4AA C4A H4AC 109.5
H4AB C4A H4AC 109.5
C2 C3A H3AA 109.5
C2 C3A H3AB 109.5
C2 C3A H3AC 109.5
H3AA C3A H3AB 109.5
H3AA C3A H3AC 109.5
H3AB C3A H3AC 109.5

loop_
_geom_bond_atom_site_label_1
_geom_bond_atom_site_label_2
_geom_bond_distance
Cr1 F1 1.913(2)
Cr1 F8 1.920(2)
Cr1 O7 1.946(3)
Cr1 O9 1.950(3)
Cr1 O36 1.958(3)
Cr1 O38 1.960(3)
Cr2 F1 1.906(2)
Cr2 F2 1.909(2)
Cr2 O8 1.949(3)
Cr2 O10 1.962(3)
Cr2 O11 1.954(3)
Cr2 O13 1.961(3)
Cr3 F2 1.907(2)
Cr3 F3 1.914(2)
Cr3 O12 1.958(3)
Cr3 O14 1.958(4)
Cr3 O15 1.944(3)
Cr3 O17 1.946(4)
Cr4 F3 1.921(2)
Cr4 F4 1.922(2)
Cr4 O16 1.943(3)
Cr4 O18 1.950(3)
Cr4 O19 1.944(3)
Cr4 O21 1.949(3)
Cr5 F4 1.927(2)
Cr5 F5 1.912(2)
Cr5 O20 1.953(3)
Cr5 O22 1.953(3)
Cr5 O23 1.956(3)
Cr5 O25 1.964(3)
Cr6 F5 1.912(2)
Cr6 F6 1.908(2)
Cr6 O24 1.957(3)
Cr6 O26 1.951(3)
Cr6 O27 1.952(3)
Cr6 O29 1.968(3)
Cr7 F6 1.914(2)
Cr7 F7 1.907(2)
Cr7 O28 1.953(3)
Cr7 O30 1.951(3)
Cr7 O31 1.952(3)
Cr7 O33 1.959(3)
Cr8 F7 1.915(2)
Cr8 F8 1.922(2)
Cr8 O32 1.954(3)
Cr8 O34 1.952(3)
Cr8 O35 1.952(3)
Cr8 O37 1.951(3)
O7 C1 1.253(5)
O8 C1 1.254(5)
O9 C6 1.263(5)
O10 C6 1.261(5)
O11 C11 1.238(5)
O12 C11 1.239(5)
O13 C19 1.238(6)
O14 C19 1.256(6)
O15 C27 1.233(5)
O16 C27 1.246(6)
O17 C35 1.261(6)
O18 C35 1.246(6)
O19 C43 1.253(6)
O20 C43 1.247(5)
O21 C51 1.256(5)
O22 C51 1.255(5)
O23 C56 1.249(5)
O24 C56 1.257(6)
O25 C61 1.254(5)
O26 C61 1.257(5)
O27 C66 1.251(5)
O28 C66 1.265(5)
O29 C71 1.260(5)
O30 C71 1.264(5)
O31 C76 1.248(5)
O32 C76 1.255(5)
O33 C84 1.251(5)
O34 C84 1.255(5)
O35 C92 1.265(5)
O36 C92 1.252(5)
O37 C97 1.263(5)
O38 C97 1.262(5)
C1 C2 1.528(6)
C2 C3 1.578(14)
C2 C4 1.468(15)
C2 C5 1.583(14)
C2 C5A 1.533(10)
C2 C4A 1.593(10)
C2 C3A 1.509(10)
C3 H3A 0.9800
C3 H3B 0.9800
C3 H3C 0.9800
C4 H4A 0.9800
C4 H4B 0.9800
C4 H4C 0.9800
C5 H5A 0.9800
C5 H5B 0.9800
C5 H5C 0.9800
C6 C7 1.516(7)
C7 C8 1.495(8)
C7 C9 1.510(9)
C7 C10 1.520(9)
C8 H8A 0.9800
C8 H8B 0.9800
C8 H8C 0.9800
C9 H9A 0.9800
C9 H9B 0.9800
C9 H9C 0.9800
C10 H10A 0.9800
C10 H10B 0.9800
C10 H10C 0.9800
C11 C12 1.519(4)
C12 C13 1.518(4)
C12 C15 1.520(4)
C12 C17 1.520(4)
C12 C14 1.520(4)
C12 C16 1.519(4)
C12 C18 1.519(4)
C19 C20 1.518(4)
C20 C21 1.519(4)
C20 C23 1.518(4)
C20 C25 1.518(4)
C20 C22 1.518(4)
C20 C24 1.518(4)
C20 C26 1.518(4)
C27 C28 1.525(4)
C28 C29 1.524(4)
C28 C31 1.524(4)
C28 C33 1.524(4)
C28 C30 1.524(4)
C28 C32 1.524(4)
C28 C34 1.524(4)
C35 C36 1.521(4)
C36 C38 1.520(4)
C36 C40 1.523(4)
C36 C42 1.520(4)
C36 C37 1.522(4)
C36 C39 1.520(4)
C36 C41 1.521(4)
C43 C44 1.523(3)
C44 C45 1.522(3)
C44 C47 1.524(3)
C44 C49 1.524(3)
C44 C46 1.524(3)
C44 C48 1.520(3)
C44 C50 1.521(3)
C51 C52 1.513(7)
C52 C53 1.524(8)
C52 C54 1.528(8)
C52 C55 1.515(8)
C53 H53A 0.9800
C53 H53B 0.9800
C53 H53C 0.9800
C54 H54A 0.9800
C54 H54B 0.9800
C54 H54C 0.9800
C55 H55A 0.9800
C55 H55B 0.9800
C55 H55C 0.9800
C56 C57 1.520(6)
C57 C58 1.504(9)
C57 C59 1.534(9)
C57 C60 1.478(8)
C58 H58A 0.9800
C58 H58B 0.9800
C58 H58C 0.9800
C59 H59A 0.9800
C59 H59B 0.9800
C59 H59C 0.9800
C60 H60A 0.9800
C60 H60B 0.9800
C60 H60C 0.9800
C61 C62 1.535(6)
C62 C63 1.536(9)
C62 C64 1.524(8)
C62 C65 1.471(8)
C63 H63A 0.9800
C63 H63B 0.9800
C63 H63C 0.9800
C64 H64A 0.9800
C64 H64B 0.9800
C64 H64C 0.9800
C65 H65A 0.9800
C65 H65B 0.9800
C65 H65C 0.9800
C66 C67 1.521(6)
C67 C68 1.518(8)
C67 C69 1.524(8)
C67 C70 1.527(8)
C68 H68A 0.9800
C68 H68B 0.9800
C68 H68C 0.9800
C69 H69A 0.9800
C69 H69B 0.9800
C69 H69C 0.9800
C70 H70A 0.9800
C70 H70B 0.9800
C70 H70C 0.9800
C71 C72 1.518(6)
C72 C73 1.532(8)
C72 C74 1.519(8)
C72 C75 1.511(8)
C73 H73A 0.9800
C73 H73B 0.9800
C73 H73C 0.9800
C74 H74A 0.9800
C74 H74B 0.9800
C74 H74C 0.9800
C75 H75A 0.9800
C75 H75B 0.9800
C75 H75C 0.9800
C76 C77 1.529(4)
C77 C78 1.529(4)
C77 C80 1.530(4)
C77 C82 1.528(4)
C77 C79 1.529(4)
C77 C81 1.529(4)
C77 C83 1.529(4)
C84 C85 1.530(4)
C85 C86 1.531(4)
C85 C88 1.529(4)
C85 C90 1.530(4)
C85 C87 1.530(4)
C85 C89 1.531(4)
C85 C91 1.530(4)
C92 C93 1.517(6)
C93 C94 1.524(7)
C93 C95 1.529(7)
C93 C96 1.535(7)
C94 H94A 0.9800
C94 H94B 0.9800
C94 H94C 0.9800
C95 H95A 0.9800
C95 H95B 0.9800
C95 H95C 0.9800
C96 H96A 0.9800
C96 H96B 0.9800
C96 H96C 0.9800
C97 C98 1.522(6)
C98 C99 1.541(7)
C98 C100 1.527(7)
C98 C101 1.531(8)
C99 H99A 0.9800
C99 H99B 0.9800
C99 H99C 0.9800
C100 H10D 0.9800
C100 H10E 0.9800
C100 H10F 0.9800
C101 H10G 0.9800
C101 H10H 0.9800
C101 H10I 0.9800
C13 H13A 0.9800
C13 H13B 0.9800
C13 H13C 0.9800
C15 H15A 0.9800
C15 H15B 0.9800
C15 H15C 0.9800
C17 H17A 0.9800
C17 H17B 0.9800
C17 H17C 0.9800
C21 H21A 0.9800
C21 H21B 0.9800
C21 H21C 0.9800
C23 H23A 0.9800
C23 H23B 0.9800
C23 H23C 0.9800
C25 H25A 0.9800
C25 H25B 0.9800
C25 H25C 0.9800
C29 H29A 0.9800
C29 H29B 0.9800
C29 H29C 0.9800
C31 H31A 0.9800
C31 H31B 0.9800
C31 H31C 0.9800
C33 H33A 0.9800
C33 H33B 0.9800
C33 H33C 0.9800
C38 H38A 0.9800
C38 H38B 0.9800
C38 H38C 0.9800
C40 H40A 0.9800
C40 H40B 0.9800
C40 H40C 0.9800
C42 H42A 0.9800
C42 H42B 0.9800
C42 H42C 0.9800
C45 H45A 0.9800
C45 H45B 0.9800
C45 H45C 0.9800
C47 H47A 0.9800
C47 H47B 0.9800
C47 H47C 0.9800
C49 H49A 0.9800
C49 H49B 0.9800
C49 H49C 0.9800
C78 H78A 0.9800
C78 H78B 0.9800
C78 H78C 0.9800
C80 H80A 0.9800
C80 H80B 0.9800
C80 H80C 0.9800
C82 H82A 0.9800
C82 H82B 0.9800
C82 H82C 0.9800
C86 H86A 0.9800
C86 H86B 0.9800
C86 H86C 0.9800
C88 H88A 0.9800
C88 H88B 0.9800
C88 H88C 0.9800
C90 H90A 0.9800
C90 H90B 0.9800
C90 H90C 0.9800
C14 H14A 0.9800
C14 H14B 0.9800
C14 H14C 0.9800
C16 H16A 0.9800
C16 H16B 0.9800
C16 H16C 0.9800
C18 H18A 0.9800
C18 H18B 0.9800
C18 H18C 0.9800
C22 H22A 0.9800
C22 H22B 0.9800
C22 H22C 0.9800
C24 H24A 0.9800
C24 H24B 0.9800
C24 H24C 0.9800
C26 H26A 0.9800
C26 H26B 0.9800
C26 H26C 0.9800
C30 H30A 0.9800
C30 H30B 0.9800
C30 H30C 0.9800
C32 H32A 0.9800
C32 H32B 0.9800
C32 H32C 0.9800
C34 H34A 0.9800
C34 H34B 0.9800
C34 H34C 0.9800
C37 H37A 0.9800
C37 H37B 0.9800
C37 H37C 0.9800
C39 H39A 0.9800
C39 H39B 0.9800
C39 H39C 0.9800
C41 H41A 0.9800
C41 H41B 0.9800
C41 H41C 0.9800
C46 H46A 0.9800
C46 H46B 0.9800
C46 H46C 0.9800
C48 H48A 0.9800
C48 H48B 0.9800
C48 H48C 0.9800
C50 H50A 0.9800
C50 H50B 0.9800
C50 H50C 0.9800
C79 H79A 0.9800
C79 H79B 0.9800
C79 H79C 0.9800
C81 H81A 0.9800
C81 H81B 0.9800
C81 H81C 0.9800
C83 H83A 0.9800
C83 H83B 0.9800
C83 H83C 0.9800
C87 H87A 0.9800
C87 H87B 0.9800
C87 H87C 0.9800
C89 H89A 0.9800
C89 H89B 0.9800
C89 H89C 0.9800
C91 H91A 0.9800
C91 H91B 0.9800
C91 H91C 0.9800
S1 O3 1.468(18)
S1 O4 1.411(18)
O1 S1A 1.471(17)
O2 S1A 1.399(17)
O6 S4 1.373(18)
O74 S4 1.378(19)
C5A H5AA 0.9800
C5A H5AB 0.9800
C5A H5AC 0.9800
C4A H4AA 0.9800
C4A H4AB 0.9800
C4A H4AC 0.9800
C3A H3AA 0.9800
C3A H3AB 0.9800
C3A H3AC 0.9800
